data_7015323
loop_
_publ_author_name
'Tandon, Santokh S.'
'Dul, Marie-Claire'
'Lee, John L.'
'Dawe, Louise N.'
'Anwar, Muhammad U.'
'Thompson, Laurence K.'

_publ_section_title
;
 Complexes of ditopic carbo- and thio-carbohydrazone
 ligands--mononuclear, 1D chain, dinuclear and tetranuclear examples.
;
_journal_issue 14
_journal_name_full 'Dalton transactions (Cambridge, England : 2003)'
_journal_page_first 3466
_journal_page_last 3475
_journal_paper_doi 10.1039/c0dt01487g
_journal_volume 40
_journal_year 2011
_chemical_formula_moiety '(C36 H60 N24 Ni4 O8 S4), 4(Cl O4), 9.5(H2 O)'
_chemical_formula_sum 'C36 H78 Cl4 N24 Ni4 O33.5 S4'
_chemical_formula_weight 1888.00
_chemical_name_systematic
;
?
;
_space_group_IT_number 2
_symmetry_cell_setting triclinic
_symmetry_Int_Tables_number 2
_symmetry_space_group_name_Hall '-P 1'
_symmetry_space_group_name_H-M 'P -1'
_atom_sites_solution_hydrogens geom
_atom_sites_solution_primary direct
_atom_sites_solution_secondary difmap
_audit_creation_method SHELXL-97
_cell_angle_alpha 80.500(11)
_cell_angle_beta 77.768(15)
_cell_angle_gamma 88.138(16)
_cell_formula_units_Z 4
_cell_length_a 15.241(3)
_cell_length_b 22.657(5)
_cell_length_c 24.327(4)
_cell_measurement_reflns_used 31371
_cell_measurement_temperature 153(2)
_cell_measurement_theta_max 31.0047
_cell_measurement_theta_min 2.4247
_cell_volume 8097(3)
_computing_cell_refinement 'CrystalClear (Rigaku/MSC Inc., 2005)'
_computing_data_collection 'CrystalClear (Rigaku/MSC Inc., 2005)'
_computing_data_reduction 'CrystalClear (Rigaku/MSC Inc., 2005)'
_computing_molecular_graphics 'CrystalStructure3.7.0(Rigaku/MSC Inc.,2005)'
_computing_publication_material 'CrystalStructure3.7.0(Rigaku/MSC Inc.,2005)'
_computing_structure_refinement 'SHELXL-97 (Sheldrick, 1997)'
_computing_structure_solution 'SHELXS-97 (Sheldrick, 1990)'
_diffrn_ambient_temperature 153(2)
_diffrn_detector_area_resol_mean 14.63
_diffrn_measured_fraction_theta_full 0.943
_diffrn_measured_fraction_theta_max 0.939
_diffrn_measurement_device_type 'Rigaku Saturn'
_diffrn_measurement_method \w
_diffrn_radiation_monochromator 'graphite - Rigaku SHINE'
_diffrn_radiation_source 'fine-focus sealed tube'
_diffrn_radiation_type MoK\a
_diffrn_radiation_wavelength 0.71075
_diffrn_reflns_av_R_equivalents 0.0808
_diffrn_reflns_av_sigmaI/netI 0.1129
_diffrn_reflns_limit_h_max 18
_diffrn_reflns_limit_h_min -18
_diffrn_reflns_limit_k_max 26
_diffrn_reflns_limit_k_min -27
_diffrn_reflns_limit_l_max 29
_diffrn_reflns_limit_l_min -29
_diffrn_reflns_number 62773
_diffrn_reflns_theta_full 25.00
_diffrn_reflns_theta_max 25.50
_diffrn_reflns_theta_min 2.60
_exptl_absorpt_coefficient_mu 1.242
_exptl_absorpt_correction_T_max 0.9313
_exptl_absorpt_correction_T_min 0.8280
_exptl_absorpt_correction_type numerical
_exptl_absorpt_process_details '(T. Higashi, 2000)'
_exptl_crystal_colour Red
_exptl_crystal_density_diffrn 1.549
_exptl_crystal_density_method 'not measured'
_exptl_crystal_description Prism
_exptl_crystal_F_000 3896
_exptl_crystal_size_max 0.23
_exptl_crystal_size_mid 0.23
_exptl_crystal_size_min 0.10
_platon_squeeze_details
;
The Platon Squeeze procedure was applied to recover 317 electrons per
unit cell in five voids (total volume 1694.4 ^A^3); that is 92.75 electrons
per formula unit. Disordered lattice solvent water molecules (approx. 9)
were present prior to the application of Squeeze, however, a good point
atom model could not be achieved. Note that one lattice solvent water
molecule, O49 was not removed via Squeeze, but rather, was left in the
model as it makes significant H-bonding interactions with ligands from
both grid moieties in the asymmetric unit. The application of Squeeze
gave a good improvement in the data statistics and allowed for a full
anisotropic refinement of the structure.
PLATON Reference : Spek, A.L. (2003), J.Appl.Cryst. 36, 7-13
;
_refine_diff_density_max 1.909
_refine_diff_density_min -1.154
_refine_diff_density_rms 0.133
_refine_ls_extinction_method none
_refine_ls_goodness_of_fit_ref 1.038
_refine_ls_hydrogen_treatment constr
_refine_ls_matrix_type full
_refine_ls_number_parameters 1741
_refine_ls_number_reflns 28333
_refine_ls_number_restraints 17
_refine_ls_restrained_S_all 1.043
_refine_ls_R_factor_all 0.1467
_refine_ls_R_factor_gt 0.1153
_refine_ls_shift/su_max 0.000
_refine_ls_shift/su_mean 0.000
_refine_ls_structure_factor_coef Fsqd
_refine_ls_weighting_details 'calc w=1/[\s^2^(Fo^2^)+(0.1462P)^2^+32.7023P] where P=(Fo^2^+2Fc^2^)/3'
_refine_ls_weighting_scheme calc
_refine_ls_wR_factor_gt 0.2965
_refine_ls_wR_factor_ref 0.3256
_reflns_number_gt 18856
_reflns_number_total 28333
_reflns_threshold_expression >2sigma(I)
_cod_data_source_file c0dt01487g.txt
_cod_data_source_block 8
_cod_depositor_comments
;
The following automatic conversions were performed:
'_exptl_absorpt_correction_type' value 'Numerical' changed to 'numerical'
according to '/home/saulius/struct/CIF-dictionaries/cif_core.dic'
dictionary named 'cif_core.dic' version 2.4.1 from 2010-06-29.

Automatic conversion script
Id: cif_fix_enum 1555 2011-01-17 13:19:09Z saulius 
;
_cod_original_formula_sum 'C36 H78 Cl4 N24 Ni4 O33.50 S4'
_cod_database_code 7015323

loop_
_symmetry_equiv_pos_as_xyz
'x, y, z'
'-x, -y, -z'

loop_
_atom_site_label
_atom_site_type_symbol
_atom_site_fract_x
_atom_site_fract_y
_atom_site_fract_z
_atom_site_U_iso_or_equiv
_atom_site_adp_type
_atom_site_occupancy
_atom_site_symmetry_multiplicity
_atom_site_calc_flag
_atom_site_refinement_flags
_atom_site_disorder_assembly
_atom_site_disorder_group
Ni1 Ni 0.95329(9) 0.48707(5) 0.28082(5) 0.0473(3) Uani 1 1 d . . .
Ni2 Ni 0.69370(8) 0.59839(5) 0.29172(5) 0.0459(3) Uani 1 1 d . . .
Ni3 Ni 0.54464(8) 0.44185(5) 0.24283(5) 0.0469(3) Uani 1 1 d . . .
Ni4 Ni 0.78708(8) 0.31871(5) 0.26984(5) 0.0465(3) Uani 1 1 d . . .
Ni5 Ni 0.48699(8) -0.05846(5) 0.26719(5) 0.0441(3) Uani 1 1 d . . .
Ni6 Ni 0.29403(8) 0.11186(5) 0.27229(5) 0.0421(3) Uani 1 1 d . . .
Ni7 Ni 0.07462(8) 0.00409(5) 0.22927(5) 0.0434(3) Uani 1 1 d . . .
Ni8 Ni 0.26955(8) -0.15931(5) 0.21408(5) 0.0445(3) Uani 1 1 d . . .
Cl1 Cl 0.7142(2) 0.89051(15) 0.11030(12) 0.0716(8) Uani 1 1 d . . .
Cl2 Cl 0.5763(3) 0.38350(16) 0.53946(13) 0.0889(10) Uani 1 1 d D . .
Cl3 Cl 0.6972(5) 0.3258(4) 0.0197(2) 0.181(3) Uani 1 1 d D . .
Cl4 Cl 0.1027(2) 0.37418(13) 0.43955(12) 0.0730(8) Uani 1 1 d . . .
Cl5 Cl -0.1389(3) 0.12433(18) 0.50270(13) 0.0889(10) Uani 1 1 d . . .
Cl6 Cl -0.0739(2) 0.13335(13) 0.06451(11) 0.0650(7) Uani 1 1 d . . .
Cl7 Cl 0.2346(2) 0.35617(15) 0.03993(12) 0.0740(8) Uani 1 1 d . . .
Cl8 Cl 0.3497(2) 0.16527(14) 0.46958(13) 0.0698(7) Uani 1 1 d . . .
S1 S 0.84361(18) 0.56174(12) 0.27394(10) 0.0541(6) Uani 1 1 d . . .
S2 S 0.6214(2) 0.51342(12) 0.27723(10) 0.0601(7) Uani 1 1 d . . .
S3 S 0.65886(17) 0.36693(11) 0.23927(10) 0.0507(6) Uani 1 1 d . . .
S4 S 0.8589(2) 0.40538(12) 0.28311(10) 0.0594(7) Uani 1 1 d . . .
S5 S 0.37920(17) 0.02109(11) 0.27663(10) 0.0493(6) Uani 1 1 d . . .
S6 S 0.17479(16) 0.07800(11) 0.23715(9) 0.0473(5) Uani 1 1 d . . .
S7 S 0.18123(17) -0.07428(10) 0.23371(9) 0.0473(5) Uani 1 1 d . . .
S8 S 0.40804(16) -0.12033(10) 0.22361(10) 0.0459(5) Uani 1 1 d . . .
O1 O 1.1280(5) 0.4120(4) 0.2897(3) 0.071(2) Uani 1 1 d . . .
O2 O 0.5210(5) 0.6759(4) 0.3153(3) 0.070(2) Uani 1 1 d . . .
O3 O 0.7691(5) 0.7168(3) 0.3147(3) 0.0573(17) Uani 1 1 d . . .
O4 O 0.4100(5) 0.3664(3) 0.2008(3) 0.0622(19) Uani 1 1 d . . .
O5 O 0.3805(5) 0.5303(4) 0.2332(3) 0.078(2) Uani 1 1 d . . .
O6 O 0.9366(5) 0.2337(3) 0.3060(3) 0.068(2) Uani 1 1 d . . .
O7 O 0.7202(5) 0.1926(3) 0.2590(3) 0.0547(16) Uani 1 1 d . . .
O8 O 1.1030(5) 0.5787(4) 0.2800(3) 0.071(2) Uani 1 1 d . . .
O9 O 0.6447(5) -0.1547(3) 0.2640(3) 0.0575(17) Uani 1 1 d . . .
O10 O 0.1912(4) 0.2347(3) 0.2723(3) 0.0517(16) Uani 1 1 d . . .
O11 O 0.4377(5) 0.1779(3) 0.3160(3) 0.0555(17) Uani 1 1 d . . .
O12 O -0.0808(5) -0.0768(3) 0.2160(3) 0.068(2) Uani 1 1 d . . .
O13 O -0.0808(4) 0.0978(3) 0.2228(3) 0.0542(16) Uani 1 1 d . . .
O14 O 0.3514(5) -0.2835(3) 0.1867(3) 0.0571(17) Uani 1 1 d . . .
O15 O 0.1057(5) -0.2285(3) 0.1949(3) 0.067(2) Uani 1 1 d . . .
O16 O 0.6323(5) -0.0021(4) 0.3166(3) 0.065(2) Uani 1 1 d . . .
O17 O 0.7253(9) 0.9437(5) 0.0703(4) 0.130(4) Uani 1 1 d . . .
O18 O 0.7296(6) 0.9065(4) 0.1624(3) 0.081(2) Uani 1 1 d . . .
O19 O 0.6270(5) 0.8666(4) 0.1188(4) 0.087(3) Uani 1 1 d . . .
O20 O 0.7806(7) 0.8509(6) 0.0869(5) 0.129(5) Uani 1 1 d . . .
O21 O 0.5487(15) 0.4381(10) 0.5081(7) 0.275(15) Uani 1 1 d D . .
O22 O 0.5584(9) 0.3995(6) 0.5906(4) 0.151(6) Uani 1 1 d D . .
O23 O 0.5070(8) 0.3432(5) 0.5324(5) 0.129(4) Uani 1 1 d . . .
O24 O 0.6562(12) 0.3798(9) 0.5046(9) 0.239(12) Uani 1 1 d D . .
O25 O 0.695(2) 0.3871(5) -0.0016(11) 0.41(2) Uani 1 1 d DU . .
O26 O 0.6565(7) 0.3126(5) 0.0800(4) 0.118(4) Uani 1 1 d D . .
O27 O 0.7896(11) 0.3066(10) 0.0082(8) 0.234(10) Uani 1 1 d D . .
O28 O 0.6496(16) 0.2950(15) -0.0058(9) 0.39(2) Uani 1 1 d D . .
O29 O 0.0531(7) 0.3643(5) 0.3972(4) 0.116(4) Uani 1 1 d . . .
O30 O 0.1326(12) 0.4324(5) 0.4200(5) 0.169(7) Uani 1 1 d . . .
O31 O 0.1655(7) 0.3301(5) 0.4390(5) 0.118(4) Uani 1 1 d . . .
O32 O 0.0450(10) 0.3688(5) 0.4943(5) 0.147(5) Uani 1 1 d . . .
O33 O -0.0862(7) 0.1289(4) 0.4482(4) 0.096(3) Uani 1 1 d . . .
O34 O -0.1918(19) 0.0790(14) 0.5161(9) 0.38(2) Uani 1 1 d D . .
O35 O -0.1667(13) 0.1765(12) 0.5187(10) 0.303(15) Uani 1 1 d D . .
O36 O -0.0761(14) 0.1090(13) 0.5383(6) 0.301(16) Uani 1 1 d D . .
O37 O -0.0242(8) 0.1133(5) 0.1073(4) 0.120(4) Uani 1 1 d . . .
O38 O -0.0753(12) 0.1947(5) 0.0561(8) 0.183(7) Uani 1 1 d . . .
O39 O -0.1653(10) 0.1241(9) 0.0810(6) 0.195(8) Uani 1 1 d . . .
O40 O -0.0356(12) 0.1122(9) 0.0170(5) 0.229(11) Uani 1 1 d . . .
O41 O 0.3196(6) 0.3278(4) 0.0195(5) 0.098(3) Uani 1 1 d . . .
O42 O 0.1940(6) 0.3254(5) 0.0957(4) 0.096(3) Uani 1 1 d . . .
O43 O 0.1780(7) 0.3527(5) 0.0004(4) 0.097(3) Uani 1 1 d . . .
O44 O 0.2465(7) 0.4176(4) 0.0427(4) 0.095(3) Uani 1 1 d . . .
O45 O 0.3659(10) 0.1278(6) 0.4263(4) 0.142(5) Uani 1 1 d . . .
O46 O 0.3186(8) 0.1240(6) 0.5186(4) 0.128(4) Uani 1 1 d . . .
O47 O 0.2865(8) 0.2063(6) 0.4561(11) 0.239(12) Uani 1 1 d . . .
O48 O 0.4313(7) 0.1907(6) 0.4692(5) 0.116(4) Uani 1 1 d . . .
O49 O 0.2965(5) 0.2802(3) 0.1752(3) 0.0628(19) Uani 1 1 d . . .
N1 N 1.0736(6) 0.4408(4) 0.2558(4) 0.055(2) Uani 1 1 d . . .
N2 N 0.9803(6) 0.5099(4) 0.1944(3) 0.054(2) Uani 1 1 d . . .
N3 N 0.9235(6) 0.5431(4) 0.1686(3) 0.052(2) Uani 1 1 d . . .
N4 N 0.8012(6) 0.6037(3) 0.1724(3) 0.056(2) Uani 1 1 d . . .
N5 N 0.7325(5) 0.6282(3) 0.2071(3) 0.0451(18) Uani 1 1 d . . .
N6 N 0.5911(5) 0.6568(3) 0.2762(3) 0.0484(18) Uani 1 1 d . . .
N7 N 0.7329(6) 0.6605(3) 0.3363(3) 0.0506(19) Uani 1 1 d . . .
N8 N 0.6571(5) 0.5598(4) 0.3747(3) 0.0506(19) Uani 1 1 d . . .
N9 N 0.6197(6) 0.5036(3) 0.3888(3) 0.056(2) Uani 1 1 d . . .
N10 N 0.5332(5) 0.4368(4) 0.3680(3) 0.0507(19) Uani 1 1 d . . .
N11 N 0.5001(5) 0.4164(3) 0.3262(3) 0.0436(17) Uani 1 1 d . . .
N12 N 0.4462(5) 0.3805(3) 0.2457(3) 0.0469(18) Uani 1 1 d . . .
N13 N 0.4638(6) 0.5086(4) 0.2101(4) 0.058(2) Uani 1 1 d . . .
N14 N 0.6108(5) 0.4669(3) 0.1622(3) 0.0454(18) Uani 1 1 d . . .
N15 N 0.6950(6) 0.4430(4) 0.1387(3) 0.057(2) Uani 1 1 d . . .
N16 N 0.8000(6) 0.3755(3) 0.1499(3) 0.0494(19) Uani 1 1 d . . .
N17 N 0.8393(5) 0.3344(3) 0.1856(3) 0.0495(19) Uani 1 1 d . . .
N18 N 0.9064(6) 0.2699(4) 0.2622(4) 0.056(2) Uani 1 1 d . . .
N19 N 0.7175(5) 0.2380(4) 0.2909(3) 0.0507(19) Uani 1 1 d . . .
N20 N 0.7333(5) 0.3149(3) 0.3528(3) 0.0402(16) Uani 1 1 d . . .
N21 N 0.7424(5) 0.3610(3) 0.3808(3) 0.0458(18) Uani 1 1 d . . .
N22 N 0.8387(6) 0.4308(3) 0.3913(3) 0.053(2) Uani 1 1 d . . .
N23 N 0.9084(6) 0.4690(3) 0.3645(3) 0.0509(19) Uani 1 1 d . . .
N24 N 1.0292(6) 0.5430(4) 0.3105(4) 0.054(2) Uani 1 1 d . . .
N25 N 0.5643(5) -0.1321(3) 0.2918(3) 0.0468(18) Uani 1 1 d . . .
N26 N 0.4232(5) -0.0878(3) 0.3471(3) 0.0460(18) Uani 1 1 d . . .
N27 N 0.3485(6) -0.0595(3) 0.3734(3) 0.053(2) Uani 1 1 d . . .
N28 N 0.2625(5) 0.0220(4) 0.3778(3) 0.0514(19) Uani 1 1 d . . .
N29 N 0.2425(5) 0.0768(3) 0.3534(3) 0.0390(16) Uani 1 1 d . . .
N30 N 0.2093(5) 0.1794(3) 0.3018(3) 0.0453(18) Uani 1 1 d . . .
N31 N 0.4048(5) 0.1644(3) 0.2703(3) 0.0503(19) Uani 1 1 d . . .
N32 N 0.3418(4) 0.1379(3) 0.1895(3) 0.0396(16) Uani 1 1 d . . .
N33 N 0.3088(5) 0.1184(3) 0.1468(3) 0.0465(18) Uani 1 1 d . . .
N34 N 0.1979(5) 0.0673(3) 0.1266(3) 0.0488(19) Uani 1 1 d . . .
N35 N 0.1205(5) 0.0312(3) 0.1467(3) 0.0457(18) Uani 1 1 d . . .
N36 N -0.0054(6) -0.0410(3) 0.1913(3) 0.053(2) Uani 1 1 d . . .
N37 N -0.0362(5) 0.0573(3) 0.2558(3) 0.0459(18) Uani 1 1 d . . .
N38 N 0.0409(5) -0.0237(3) 0.3127(3) 0.0434(17) Uani 1 1 d . . .
N39 N 0.0864(5) -0.0701(3) 0.3406(3) 0.0504(19) Uani 1 1 d . . .
N40 N 0.1755(6) -0.1495(4) 0.3324(3) 0.060(2) Uani 1 1 d . . .
N41 N 0.2245(5) -0.1862(4) 0.2971(3) 0.0505(19) Uani 1 1 d . . .
N42 N 0.3161(5) -0.2466(3) 0.2259(3) 0.0473(18) Uani 1 1 d . . .
N43 N 0.1784(6) -0.1900(3) 0.1727(4) 0.054(2) Uani 1 1 d . . .
N44 N 0.3172(5) -0.1224(3) 0.1329(3) 0.0470(18) Uani 1 1 d . . .
N45 N 0.3816(5) -0.0804(3) 0.1162(3) 0.0457(18) Uani 1 1 d . . .
N46 N 0.4862(5) -0.0303(3) 0.1444(3) 0.0440(17) Uani 1 1 d . . .
N47 N 0.5333(5) -0.0239(3) 0.1847(3) 0.0440(17) Uani 1 1 d . . .
N48 N 0.5928(6) -0.0054(4) 0.2706(3) 0.052(2) Uani 1 1 d . . .
C1 C 1.2042(11) 0.4369(8) 0.1799(6) 0.129(7) Uani 1 1 d . . .
H1A H 1.2305 0.4166 0.2114 0.154 Uiso 1 1 calc R . .
H1B H 1.2401 0.4724 0.1608 0.154 Uiso 1 1 calc R . .
H1C H 1.2038 0.4096 0.1526 0.154 Uiso 1 1 calc R . .
C2 C 1.1112(8) 0.4551(6) 0.2025(5) 0.071(3) Uani 1 1 d . . .
C3 C 1.0520(8) 0.4880(5) 0.1677(4) 0.063(3) Uani 1 1 d . . .
C4 C 1.0788(11) 0.4975(7) 0.1041(5) 0.105(5) Uani 1 1 d . . .
H4A H 1.0286 0.4868 0.0883 0.126 Uiso 1 1 calc R . .
H4B H 1.1307 0.4722 0.0925 0.126 Uiso 1 1 calc R . .
H4C H 1.0948 0.5396 0.0899 0.126 Uiso 1 1 calc R . .
C5 C 0.8523(7) 0.5712(4) 0.2006(4) 0.048(2) Uani 1 1 d . . .
C6 C 0.6937(9) 0.6925(5) 0.1218(5) 0.072(3) Uani 1 1 d . . .
H6A H 0.7485 0.6758 0.1010 0.086 Uiso 1 1 calc R . .
H6B H 0.6987 0.7362 0.1160 0.086 Uiso 1 1 calc R . .
H6C H 0.6420 0.6814 0.1076 0.086 Uiso 1 1 calc R . .
C7 C 0.6811(7) 0.6677(4) 0.1851(4) 0.056(3) Uani 1 1 d . . .
C8 C 0.6053(6) 0.6892(4) 0.2256(4) 0.048(2) Uani 1 1 d . . .
C9 C 0.5512(8) 0.7401(5) 0.2082(5) 0.070(3) Uani 1 1 d . . .
H9A H 0.5247 0.7320 0.1768 0.084 Uiso 1 1 calc R . .
H9B H 0.5892 0.7759 0.1955 0.084 Uiso 1 1 calc R . .
H9C H 0.5033 0.7466 0.2405 0.084 Uiso 1 1 calc R . .
C10 C 0.7371(9) 0.6834(5) 0.4310(5) 0.068(3) Uani 1 1 d . . .
H10A H 0.7945 0.6718 0.4417 0.081 Uiso 1 1 calc R . .
H10B H 0.6889 0.6783 0.4653 0.081 Uiso 1 1 calc R . .
H10C H 0.7399 0.7254 0.4127 0.081 Uiso 1 1 calc R . .
C11 C 0.7186(7) 0.6448(5) 0.3907(4) 0.052(2) Uani 1 1 d . . .
C12 C 0.6815(7) 0.5856(4) 0.4126(4) 0.052(2) Uani 1 1 d . . .
C13 C 0.6699(9) 0.5572(5) 0.4752(4) 0.066(3) Uani 1 1 d . . .
H13A H 0.6104 0.5671 0.4961 0.079 Uiso 1 1 calc R . .
H13B H 0.7162 0.5725 0.4916 0.079 Uiso 1 1 calc R . .
H13C H 0.6756 0.5136 0.4780 0.079 Uiso 1 1 calc R . .
C14 C 0.5888(7) 0.4821(4) 0.3481(4) 0.051(2) Uani 1 1 d . . .
C15 C 0.4058(7) 0.3447(4) 0.4034(4) 0.056(3) Uani 1 1 d . . .
H15A H 0.4495 0.3507 0.4263 0.067 Uiso 1 1 calc R . .
H15B H 0.3978 0.3018 0.4045 0.067 Uiso 1 1 calc R . .
H15C H 0.3482 0.3624 0.4190 0.067 Uiso 1 1 calc R . .
C16 C 0.4392(6) 0.3741(4) 0.3431(4) 0.045(2) Uani 1 1 d . . .
C17 C 0.4030(6) 0.3575(4) 0.2965(4) 0.046(2) Uani 1 1 d . . .
C18 C 0.3256(8) 0.3170(5) 0.3068(4) 0.067(3) Uani 1 1 d . . .
H18A H 0.2714 0.3367 0.3248 0.080 Uiso 1 1 calc R . .
H18B H 0.3362 0.2802 0.3320 0.080 Uiso 1 1 calc R . .
H18C H 0.3175 0.3071 0.2705 0.080 Uiso 1 1 calc R . .
C19 C 0.4536(10) 0.5875(6) 0.1302(5) 0.094(5) Uani 1 1 d . . .
H19A H 0.4273 0.5751 0.1005 0.112 Uiso 1 1 calc R . .
H19B H 0.4983 0.6190 0.1129 0.112 Uiso 1 1 calc R . .
H19C H 0.4062 0.6029 0.1582 0.112 Uiso 1 1 calc R . .
C20 C 0.4975(7) 0.5355(5) 0.1590(4) 0.057(3) Uani 1 1 d . . .
C21 C 0.5819(8) 0.5138(5) 0.1312(5) 0.065(3) Uani 1 1 d . . .
C22 C 0.6329(10) 0.5398(6) 0.0744(5) 0.089(4) Uani 1 1 d . . .
H22A H 0.6867 0.5597 0.0784 0.107 Uiso 1 1 calc R . .
H22B H 0.5953 0.5689 0.0556 0.107 Uiso 1 1 calc R . .
H22C H 0.6505 0.5079 0.0515 0.107 Uiso 1 1 calc R . .
C23 C 0.7214(7) 0.3982(5) 0.1729(4) 0.051(2) Uani 1 1 d . . .
C24 C 0.9611(8) 0.3172(5) 0.1061(5) 0.070(3) Uani 1 1 d . . .
H24A H 0.9646 0.2794 0.0912 0.084 Uiso 1 1 calc R . .
H24B H 1.0219 0.3317 0.1037 0.084 Uiso 1 1 calc R . .
H24C H 0.9292 0.3469 0.0835 0.084 Uiso 1 1 calc R . .
C25 C 0.9122(8) 0.3076(4) 0.1663(4) 0.057(3) Uani 1 1 d . . .
C26 C 0.9498(6) 0.2673(4) 0.2105(4) 0.046(2) Uani 1 1 d . . .
C27 C 1.0277(7) 0.2313(5) 0.1965(4) 0.061(3) Uani 1 1 d . . .
H27A H 1.0397 0.2069 0.2314 0.073 Uiso 1 1 calc R . .
H27B H 1.0795 0.2572 0.1783 0.073 Uiso 1 1 calc R . .
H27C H 1.0174 0.2050 0.1703 0.073 Uiso 1 1 calc R . .
C28 C 0.6356(7) 0.1649(4) 0.3697(4) 0.055(2) Uani 1 1 d . . .
H28A H 0.6715 0.1331 0.3529 0.066 Uiso 1 1 calc R . .
H28B H 0.5747 0.1640 0.3626 0.066 Uiso 1 1 calc R . .
H28C H 0.6328 0.1585 0.4109 0.066 Uiso 1 1 calc R . .
C29 C 0.6782(6) 0.2246(4) 0.3431(4) 0.049(2) Uani 1 1 d . . .
C30 C 0.6794(7) 0.2713(5) 0.3791(4) 0.058(3) Uani 1 1 d . . .
C31 C 0.6278(8) 0.2662(5) 0.4379(4) 0.073(3) Uani 1 1 d . . .
H31A H 0.6692 0.2641 0.4640 0.087 Uiso 1 1 calc R . .
H31B H 0.5909 0.2299 0.4473 0.087 Uiso 1 1 calc R . .
H31C H 0.5889 0.3012 0.4417 0.087 Uiso 1 1 calc R . .
C32 C 0.8145(6) 0.4012(4) 0.3545(4) 0.048(2) Uani 1 1 d . . .
C33 C 0.9036(8) 0.4968(5) 0.4587(4) 0.066(3) Uani 1 1 d . . .
H33A H 0.8387 0.4896 0.4672 0.079 Uiso 1 1 calc R . .
H33B H 0.9156 0.5348 0.4700 0.079 Uiso 1 1 calc R . .
H33C H 0.9328 0.4641 0.4798 0.079 Uiso 1 1 calc R . .
C34 C 0.9401(6) 0.4996(4) 0.3954(4) 0.049(2) Uani 1 1 d . . .
C35 C 1.0150(6) 0.5386(5) 0.3654(4) 0.050(2) Uani 1 1 d . . .
C36 C 1.0697(7) 0.5691(6) 0.3949(5) 0.072(3) Uani 1 1 d . . .
H36A H 1.1238 0.5455 0.3987 0.087 Uiso 1 1 calc R . .
H36B H 1.0349 0.5733 0.4328 0.087 Uiso 1 1 calc R . .
H36C H 1.0869 0.6088 0.3729 0.087 Uiso 1 1 calc R . .
C37 C 0.5831(8) -0.2101(4) 0.3721(5) 0.060(3) Uani 1 1 d . . .
H37A H 0.6342 -0.2217 0.3441 0.072 Uiso 1 1 calc R . .
H37B H 0.5422 -0.2443 0.3868 0.072 Uiso 1 1 calc R . .
H37C H 0.6048 -0.1978 0.4037 0.072 Uiso 1 1 calc R . .
C38 C 0.5341(6) -0.1589(4) 0.3442(4) 0.047(2) Uani 1 1 d . . .
C39 C 0.4509(7) -0.1345(4) 0.3739(4) 0.051(2) Uani 1 1 d . . .
C40 C 0.4097(9) -0.1643(6) 0.4341(5) 0.081(4) Uani 1 1 d . . .
H40A H 0.4244 -0.1410 0.4615 0.098 Uiso 1 1 calc R . .
H40B H 0.4337 -0.2049 0.4409 0.098 Uiso 1 1 calc R . .
H40C H 0.3443 -0.1663 0.4387 0.098 Uiso 1 1 calc R . .
C41 C 0.3284(6) -0.0061(4) 0.3455(4) 0.045(2) Uani 1 1 d . . .
C42 C 0.1407(7) 0.0891(5) 0.4444(4) 0.055(2) Uani 1 1 d . . .
H42A H 0.1244 0.0467 0.4499 0.066 Uiso 1 1 calc R . .
H42B H 0.0864 0.1130 0.4534 0.066 Uiso 1 1 calc R . .
H42C H 0.1811 0.0946 0.4695 0.066 Uiso 1 1 calc R . .
C43 C 0.1867(6) 0.1088(4) 0.3840(4) 0.046(2) Uani 1 1 d . . .
C44 C 0.1684(6) 0.1680(4) 0.3534(4) 0.0403(19) Uani 1 1 d . . .
C45 C 0.1035(8) 0.2102(5) 0.3849(5) 0.069(3) Uani 1 1 d . . .
H45A H 0.1197 0.2128 0.4214 0.083 Uiso 1 1 calc R . .
H45B H 0.0421 0.1948 0.3920 0.083 Uiso 1 1 calc R . .
H45C H 0.1071 0.2501 0.3617 0.083 Uiso 1 1 calc R . .
C46 C 0.5271(7) 0.2284(5) 0.2109(5) 0.063(3) Uani 1 1 d . . .
H46A H 0.5084 0.2699 0.2127 0.075 Uiso 1 1 calc R . .
H46B H 0.5638 0.2258 0.1731 0.075 Uiso 1 1 calc R . .
H46C H 0.5624 0.2149 0.2400 0.075 Uiso 1 1 calc R . .
C47 C 0.4461(6) 0.1895(4) 0.2215(4) 0.051(2) Uani 1 1 d . . .
C48 C 0.4121(7) 0.1723(4) 0.1731(4) 0.048(2) Uani 1 1 d . . .
C49 C 0.4553(8) 0.1974(5) 0.1127(4) 0.063(3) Uani 1 1 d . . .
H49A H 0.4577 0.1664 0.0887 0.075 Uiso 1 1 calc R . .
H49B H 0.5164 0.2109 0.1112 0.075 Uiso 1 1 calc R . .
H49C H 0.4200 0.2313 0.0987 0.075 Uiso 1 1 calc R . .
C50 C 0.2293(6) 0.0892(4) 0.1691(4) 0.044(2) Uani 1 1 d . . .
C51 C 0.1250(8) 0.0159(5) 0.0470(4) 0.061(3) Uani 1 1 d . . .
H51A H 0.1044 0.0542 0.0290 0.074 Uiso 1 1 calc R . .
H51B H 0.1030 -0.0168 0.0316 0.074 Uiso 1 1 calc R . .
H51C H 0.1908 0.0153 0.0391 0.074 Uiso 1 1 calc R . .
C52 C 0.0896(7) 0.0080(4) 0.1099(4) 0.047(2) Uani 1 1 d . . .
C53 C 0.0105(7) -0.0305(4) 0.1371(4) 0.052(2) Uani 1 1 d . . .
C54 C -0.0528(9) -0.0524(6) 0.1028(4) 0.081(4) Uani 1 1 d . . .
H54A H -0.1052 -0.0721 0.1292 0.097 Uiso 1 1 calc R . .
H54B H -0.0209 -0.0809 0.0794 0.097 Uiso 1 1 calc R . .
H54C H -0.0725 -0.0182 0.0781 0.097 Uiso 1 1 calc R . .
C55 C -0.1510(7) 0.0815(5) 0.3367(4) 0.062(3) Uani 1 1 d . . .
H55A H -0.1363 0.1016 0.3663 0.074 Uiso 1 1 calc R . .
H55B H -0.2003 0.0531 0.3537 0.074 Uiso 1 1 calc R . .
H55C H -0.1693 0.1113 0.3073 0.074 Uiso 1 1 calc R . .
C56 C -0.0688(7) 0.0479(4) 0.3101(4) 0.049(2) Uani 1 1 d . . .
C57 C -0.0224(7) 0.0033(4) 0.3448(4) 0.050(2) Uani 1 1 d . . .
C58 C -0.0539(9) -0.0105(5) 0.4073(4) 0.073(3) Uani 1 1 d . . .
H58A H -0.1138 -0.0285 0.4162 0.088 Uiso 1 1 calc R . .
H58B H -0.0564 0.0265 0.4235 0.088 Uiso 1 1 calc R . .
H58C H -0.0122 -0.0386 0.4235 0.088 Uiso 1 1 calc R . .
C59 C 0.1471(6) -0.0997(4) 0.3051(4) 0.044(2) Uani 1 1 d . . .
C60 C 0.2283(9) -0.2635(5) 0.3819(4) 0.068(3) Uani 1 1 d . . .
H60A H 0.2243 -0.2305 0.4038 0.082 Uiso 1 1 calc R . .
H60B H 0.2780 -0.2899 0.3897 0.082 Uiso 1 1 calc R . .
H60C H 0.1720 -0.2862 0.3931 0.082 Uiso 1 1 calc R . .
C61 C 0.2448(7) -0.2385(4) 0.3189(5) 0.057(3) Uani 1 1 d . . .
C62 C 0.2931(6) -0.2763(5) 0.2784(4) 0.050(2) Uani 1 1 d . . .
C63 C 0.3060(7) -0.3397(4) 0.2951(5) 0.059(3) Uani 1 1 d . . .
H63A H 0.2547 -0.3618 0.2902 0.071 Uiso 1 1 calc R . .
H63B H 0.3111 -0.3478 0.3351 0.071 Uiso 1 1 calc R . .
H63C H 0.3611 -0.3525 0.2712 0.071 Uiso 1 1 calc R . .
C64 C 0.1480(7) -0.1984(5) 0.0801(5) 0.069(3) Uani 1 1 d . . .
H64A H 0.1052 -0.2293 0.1021 0.082 Uiso 1 1 calc R . .
H64B H 0.1909 -0.2157 0.0510 0.082 Uiso 1 1 calc R . .
H64C H 0.1156 -0.1655 0.0616 0.082 Uiso 1 1 calc R . .
C65 C 0.1963(7) -0.1756(4) 0.1182(4) 0.052(2) Uani 1 1 d . . .
C66 C 0.2743(7) -0.1344(4) 0.0946(4) 0.045(2) Uani 1 1 d . . .
C67 C 0.2992(7) -0.1113(5) 0.0323(4) 0.062(3) Uani 1 1 d . . .
H67A H 0.3467 -0.0812 0.0251 0.074 Uiso 1 1 calc R . .
H67B H 0.2465 -0.0932 0.0192 0.074 Uiso 1 1 calc R . .
H67C H 0.3209 -0.1444 0.0117 0.074 Uiso 1 1 calc R . .
C68 C 0.4262(6) -0.0764(4) 0.1570(4) 0.047(2) Uani 1 1 d . . .
C69 C 0.6266(8) 0.0583(5) 0.1187(5) 0.070(3) Uani 1 1 d . . .
H69A H 0.6152 0.0405 0.0868 0.084 Uiso 1 1 calc R . .
H69B H 0.6911 0.0659 0.1132 0.084 Uiso 1 1 calc R . .
H69C H 0.5938 0.0961 0.1204 0.084 Uiso 1 1 calc R . .
C70 C 0.5959(6) 0.0165(4) 0.1728(4) 0.048(2) Uani 1 1 d . . .
C71 C 0.6380(6) 0.0201(4) 0.2238(4) 0.048(2) Uani 1 1 d . . .
C72 C 0.7277(9) 0.0507(6) 0.2150(5) 0.081(4) Uani 1 1 d . . .
H72A H 0.7225 0.0813 0.2397 0.098 Uiso 1 1 calc R . .
H72B H 0.7462 0.0696 0.1751 0.098 Uiso 1 1 calc R . .
H72C H 0.7727 0.0211 0.2246 0.098 Uiso 1 1 calc R . .

loop_
_atom_site_aniso_label
_atom_site_aniso_U_11
_atom_site_aniso_U_22
_atom_site_aniso_U_33
_atom_site_aniso_U_23
_atom_site_aniso_U_13
_atom_site_aniso_U_12
Ni1 0.0552(8) 0.0495(7) 0.0368(6) -0.0036(5) -0.0107(5) -0.0031(5)
Ni2 0.0485(7) 0.0503(7) 0.0383(6) -0.0045(5) -0.0088(5) -0.0063(5)
Ni3 0.0546(7) 0.0471(7) 0.0381(6) -0.0035(5) -0.0097(5) -0.0069(5)
Ni4 0.0542(7) 0.0455(7) 0.0367(6) -0.0029(5) -0.0052(5) -0.0044(5)
Ni5 0.0469(7) 0.0475(7) 0.0373(6) -0.0032(5) -0.0098(5) -0.0026(5)
Ni6 0.0445(7) 0.0443(7) 0.0371(6) -0.0049(5) -0.0086(5) -0.0039(5)
Ni7 0.0453(7) 0.0496(7) 0.0350(6) -0.0058(5) -0.0081(5) -0.0043(5)
Ni8 0.0499(7) 0.0460(7) 0.0380(6) -0.0052(5) -0.0110(5) -0.0022(5)
Cl1 0.0726(19) 0.091(2) 0.0506(15) -0.0114(13) -0.0089(13) -0.0146(15)
Cl2 0.112(3) 0.086(2) 0.0503(17) 0.0029(15) 0.0143(17) -0.0015(19)
Cl3 0.161(5) 0.308(9) 0.076(3) -0.049(4) -0.031(3) 0.094(6)
Cl4 0.100(2) 0.0621(17) 0.0524(16) -0.0111(12) -0.0050(15) 0.0026(16)
Cl5 0.101(3) 0.105(3) 0.0512(17) -0.0098(16) 0.0019(17) 0.016(2)
Cl6 0.0753(19) 0.0719(18) 0.0481(14) -0.0068(12) -0.0171(13) 0.0106(14)
Cl7 0.076(2) 0.083(2) 0.0561(16) 0.0040(14) -0.0110(14) -0.0015(15)
Cl8 0.0714(19) 0.0727(18) 0.0635(17) -0.0051(13) -0.0125(14) -0.0138(15)
S1 0.0584(16) 0.0694(16) 0.0338(12) -0.0071(10) -0.0106(10) 0.0098(12)
S2 0.0811(19) 0.0604(16) 0.0366(13) -0.0013(10) -0.0086(12) -0.0240(14)
S3 0.0557(15) 0.0526(14) 0.0400(12) -0.0003(10) -0.0072(10) -0.0015(11)
S4 0.0751(18) 0.0632(16) 0.0376(13) -0.0092(11) -0.0025(12) -0.0214(13)
S5 0.0549(14) 0.0526(14) 0.0360(12) -0.0014(9) -0.0047(10) 0.0024(11)
S6 0.0519(14) 0.0516(14) 0.0380(12) -0.0073(9) -0.0075(10) -0.0084(11)
S7 0.0559(14) 0.0461(13) 0.0363(12) -0.0028(9) -0.0044(10) -0.0003(10)
S8 0.0505(14) 0.0459(13) 0.0404(12) -0.0019(9) -0.0112(10) -0.0014(10)
O1 0.083(6) 0.081(5) 0.055(4) -0.010(4) -0.031(4) 0.035(4)
O2 0.062(5) 0.091(6) 0.058(5) -0.023(4) -0.003(4) 0.001(4)
O3 0.062(4) 0.055(4) 0.054(4) -0.004(3) -0.008(3) -0.016(3)
O4 0.077(5) 0.064(4) 0.050(4) -0.007(3) -0.023(4) -0.009(4)
O5 0.068(5) 0.099(6) 0.062(5) -0.006(4) -0.012(4) 0.017(4)
O6 0.073(5) 0.078(5) 0.051(4) 0.002(4) -0.018(4) -0.010(4)
O7 0.064(4) 0.051(4) 0.055(4) -0.014(3) -0.020(3) 0.000(3)
O8 0.069(5) 0.080(5) 0.057(5) -0.007(4) 0.000(4) -0.017(4)
O9 0.060(4) 0.059(4) 0.050(4) -0.003(3) -0.013(3) 0.015(3)
O10 0.059(4) 0.033(3) 0.065(4) -0.003(3) -0.020(3) 0.001(3)
O11 0.055(4) 0.068(4) 0.045(4) -0.007(3) -0.014(3) -0.016(3)
O12 0.060(5) 0.085(5) 0.059(4) -0.002(4) -0.014(4) -0.039(4)
O13 0.053(4) 0.051(4) 0.057(4) -0.006(3) -0.011(3) 0.009(3)
O14 0.067(5) 0.049(4) 0.062(4) -0.023(3) -0.016(3) 0.007(3)
O15 0.067(5) 0.079(5) 0.055(4) -0.012(4) -0.007(4) -0.023(4)
O16 0.052(4) 0.102(6) 0.048(4) -0.018(4) -0.020(3) -0.017(4)
O17 0.181(12) 0.102(8) 0.087(7) 0.023(6) 0.000(7) -0.063(8)
O18 0.079(6) 0.117(7) 0.037(4) -0.013(4) 0.006(4) -0.011(5)
O19 0.048(5) 0.109(7) 0.104(7) 0.004(5) -0.028(4) -0.023(4)
O20 0.080(7) 0.215(13) 0.112(8) -0.098(9) -0.022(6) 0.050(7)
O21 0.33(3) 0.32(3) 0.173(16) 0.153(17) -0.163(18) -0.22(2)
O22 0.172(12) 0.191(13) 0.080(7) -0.068(8) 0.045(7) -0.081(10)
O23 0.132(9) 0.104(8) 0.133(10) -0.027(7) 0.023(8) -0.048(7)
O24 0.210(18) 0.25(2) 0.223(19) -0.123(17) 0.120(16) -0.134(17)
O25 0.51(3) 0.38(3) 0.27(2) 0.14(2) -0.10(2) 0.24(3)
O26 0.112(8) 0.163(11) 0.066(6) -0.017(6) 0.005(6) 0.020(7)
O27 0.149(14) 0.32(3) 0.188(17) -0.002(16) 0.034(13) 0.065(16)
O28 0.28(3) 0.78(7) 0.146(17) -0.16(3) -0.047(16) -0.22(4)
O29 0.097(7) 0.162(10) 0.073(6) 0.036(6) -0.027(5) 0.009(7)
O30 0.275(18) 0.079(8) 0.116(10) -0.024(6) 0.055(10) -0.032(9)
O31 0.081(7) 0.124(9) 0.154(10) -0.014(7) -0.048(7) 0.042(6)
O32 0.224(14) 0.093(8) 0.090(8) -0.027(6) 0.049(8) 0.016(8)
O33 0.105(7) 0.087(6) 0.076(6) -0.015(5) 0.032(5) -0.016(5)
O34 0.44(4) 0.49(4) 0.182(18) -0.18(2) 0.16(2) -0.39(4)
O35 0.179(17) 0.44(4) 0.34(3) -0.28(3) -0.005(18) 0.09(2)
O36 0.25(2) 0.51(4) 0.077(10) 0.040(16) 0.010(12) 0.20(3)
O37 0.149(10) 0.162(10) 0.050(5) -0.015(6) -0.032(6) 0.059(8)
O38 0.250(18) 0.064(8) 0.254(19) -0.015(9) -0.099(15) -0.009(9)
O39 0.120(11) 0.32(2) 0.138(12) 0.044(13) -0.064(10) -0.056(13)
O40 0.273(19) 0.37(2) 0.085(8) -0.126(12) -0.095(10) 0.229(18)
O41 0.072(6) 0.072(6) 0.146(9) -0.015(6) -0.018(6) 0.013(5)
O42 0.079(6) 0.130(8) 0.065(5) 0.020(5) -0.009(5) -0.020(5)
O43 0.106(7) 0.115(8) 0.079(6) -0.012(5) -0.048(6) 0.023(6)
O44 0.127(8) 0.056(5) 0.080(6) -0.017(4) 0.029(5) -0.001(5)
O45 0.201(13) 0.171(11) 0.053(6) -0.011(6) -0.018(7) -0.102(10)
O46 0.148(10) 0.169(11) 0.049(5) 0.010(6) 0.008(6) -0.053(9)
O47 0.078(8) 0.101(10) 0.48(3) 0.064(14) -0.016(13) 0.009(7)
O48 0.080(7) 0.173(11) 0.108(8) -0.042(7) -0.029(6) -0.033(7)
O49 0.073(5) 0.063(4) 0.049(4) 0.004(3) -0.014(3) -0.007(4)
N1 0.057(5) 0.049(5) 0.062(5) -0.014(4) -0.018(4) 0.017(4)
N2 0.067(6) 0.060(5) 0.033(4) -0.007(3) -0.008(4) 0.008(4)
N3 0.067(5) 0.063(5) 0.030(4) -0.008(3) -0.018(4) 0.021(4)
N4 0.079(6) 0.041(4) 0.040(4) 0.000(3) 0.004(4) 0.013(4)
N5 0.043(4) 0.039(4) 0.050(4) -0.003(3) -0.001(3) -0.020(3)
N6 0.044(4) 0.045(4) 0.055(5) -0.015(4) 0.000(4) -0.003(3)
N7 0.062(5) 0.034(4) 0.056(5) -0.003(3) -0.015(4) -0.009(4)
N8 0.039(4) 0.071(5) 0.037(4) -0.004(4) 0.000(3) -0.009(4)
N9 0.078(6) 0.040(4) 0.051(5) 0.008(3) -0.023(4) -0.019(4)
N10 0.056(5) 0.056(5) 0.041(4) -0.006(3) -0.012(4) -0.007(4)
N11 0.041(4) 0.049(4) 0.039(4) -0.012(3) -0.002(3) -0.005(3)
N12 0.052(5) 0.046(4) 0.043(4) -0.003(3) -0.014(4) -0.001(3)
N13 0.054(5) 0.055(5) 0.063(6) -0.010(4) -0.010(4) 0.003(4)
N14 0.055(5) 0.039(4) 0.044(4) -0.008(3) -0.013(4) -0.007(3)
N15 0.066(6) 0.065(5) 0.040(4) -0.002(4) -0.018(4) 0.009(4)
N16 0.060(5) 0.041(4) 0.045(4) -0.005(3) -0.009(4) 0.000(4)
N17 0.053(5) 0.044(4) 0.050(5) -0.010(3) -0.005(4) -0.002(4)
N18 0.051(5) 0.058(5) 0.058(5) 0.004(4) -0.020(4) 0.002(4)
N19 0.045(5) 0.058(5) 0.052(5) -0.012(4) -0.014(4) -0.003(4)
N20 0.039(4) 0.034(4) 0.052(4) -0.005(3) -0.022(3) 0.007(3)
N21 0.051(5) 0.042(4) 0.047(4) -0.013(3) -0.009(3) -0.007(3)
N22 0.061(5) 0.048(5) 0.051(5) -0.001(3) -0.014(4) -0.016(4)
N23 0.061(5) 0.041(4) 0.055(5) -0.011(3) -0.018(4) -0.006(4)
N24 0.053(5) 0.049(5) 0.058(5) -0.005(4) -0.008(4) -0.002(4)
N25 0.059(5) 0.037(4) 0.048(4) 0.000(3) -0.025(4) 0.009(3)
N26 0.045(4) 0.054(5) 0.037(4) -0.002(3) -0.007(3) 0.006(4)
N27 0.061(5) 0.042(4) 0.048(5) 0.000(3) 0.000(4) 0.011(4)
N28 0.052(5) 0.057(5) 0.046(4) -0.009(4) -0.012(4) 0.012(4)
N29 0.042(4) 0.041(4) 0.036(4) -0.008(3) -0.010(3) -0.005(3)
N30 0.044(4) 0.047(4) 0.045(4) -0.010(3) -0.006(3) -0.011(3)
N31 0.054(5) 0.051(5) 0.048(5) -0.005(3) -0.018(4) -0.003(4)
N32 0.029(4) 0.031(4) 0.059(5) -0.007(3) -0.011(3) -0.003(3)
N33 0.053(5) 0.053(5) 0.033(4) -0.003(3) -0.010(3) -0.008(4)
N34 0.039(4) 0.055(5) 0.056(5) -0.018(4) -0.010(4) -0.005(3)
N35 0.047(5) 0.052(5) 0.041(4) -0.008(3) -0.014(3) -0.007(3)
N36 0.067(5) 0.045(4) 0.044(5) -0.003(3) -0.006(4) -0.015(4)
N37 0.042(4) 0.047(4) 0.048(5) -0.003(3) -0.013(3) -0.004(3)
N38 0.037(4) 0.047(4) 0.047(4) -0.012(3) -0.008(3) -0.004(3)
N39 0.058(5) 0.046(4) 0.043(4) 0.002(3) -0.012(4) 0.020(4)
N40 0.083(6) 0.051(5) 0.047(5) -0.006(4) -0.019(4) 0.014(4)
N41 0.055(5) 0.050(5) 0.043(4) -0.007(3) -0.001(4) -0.016(4)
N42 0.052(5) 0.039(4) 0.058(5) -0.006(3) -0.030(4) 0.006(3)
N43 0.059(5) 0.042(4) 0.062(5) -0.008(4) -0.016(4) -0.002(4)
N44 0.042(4) 0.044(4) 0.052(5) 0.003(3) -0.013(4) 0.004(3)
N45 0.048(5) 0.048(4) 0.040(4) -0.006(3) -0.005(3) -0.013(3)
N46 0.040(4) 0.056(5) 0.035(4) -0.001(3) -0.009(3) -0.007(3)
N47 0.045(4) 0.046(4) 0.039(4) -0.007(3) -0.005(3) -0.005(3)
N48 0.064(5) 0.061(5) 0.036(4) -0.015(4) -0.017(4) -0.003(4)
C1 0.141(15) 0.167(17) 0.063(9) -0.009(9) -0.011(9) 0.093(13)
C2 0.069(8) 0.097(9) 0.046(6) -0.021(6) -0.005(5) 0.009(6)
C3 0.072(7) 0.070(7) 0.047(6) -0.014(5) -0.010(5) 0.028(6)
C4 0.124(12) 0.140(13) 0.035(6) 0.000(7) -0.001(7) 0.061(10)
C5 0.067(6) 0.035(5) 0.039(5) -0.002(4) -0.012(4) 0.009(4)
C6 0.086(9) 0.054(7) 0.067(7) -0.003(5) -0.006(6) 0.019(6)
C7 0.067(7) 0.043(5) 0.049(6) 0.009(4) -0.007(5) -0.005(5)
C8 0.048(6) 0.055(6) 0.050(6) -0.023(4) -0.021(4) 0.007(4)
C9 0.077(8) 0.062(7) 0.070(8) -0.012(5) -0.013(6) 0.016(6)
C10 0.084(8) 0.054(6) 0.069(7) -0.001(5) -0.030(6) -0.016(6)
C11 0.050(6) 0.058(6) 0.050(6) -0.004(4) -0.015(4) 0.000(4)
C12 0.059(6) 0.051(6) 0.041(5) 0.004(4) -0.004(4) -0.003(5)
C13 0.092(9) 0.069(7) 0.047(6) -0.009(5) -0.035(6) -0.009(6)
C14 0.053(6) 0.056(6) 0.043(5) 0.007(4) -0.019(4) -0.011(5)
C15 0.068(7) 0.056(6) 0.041(5) 0.000(4) -0.009(5) -0.019(5)
C16 0.046(5) 0.038(5) 0.047(5) 0.001(4) -0.008(4) -0.003(4)
C17 0.054(6) 0.040(5) 0.048(5) -0.009(4) -0.018(4) 0.005(4)
C18 0.070(7) 0.083(8) 0.042(6) -0.002(5) 0.000(5) -0.027(6)
C19 0.103(10) 0.099(10) 0.058(7) 0.020(7) -0.003(7) 0.039(8)
C20 0.055(6) 0.071(7) 0.048(6) 0.000(5) -0.021(5) 0.004(5)
C21 0.080(8) 0.049(6) 0.060(7) -0.005(5) -0.007(6) 0.005(5)
C22 0.098(10) 0.088(9) 0.064(8) 0.004(6) 0.002(7) 0.028(8)
C23 0.060(6) 0.066(6) 0.030(5) -0.002(4) -0.021(4) -0.006(5)
C24 0.068(7) 0.079(8) 0.056(7) -0.007(5) 0.001(5) -0.007(6)
C25 0.084(8) 0.048(6) 0.038(5) 0.002(4) -0.013(5) -0.012(5)
C26 0.052(6) 0.043(5) 0.044(5) -0.009(4) -0.005(4) -0.017(4)
C27 0.050(6) 0.072(7) 0.055(6) -0.007(5) -0.004(5) 0.007(5)
C28 0.058(6) 0.054(6) 0.046(5) -0.003(4) -0.001(5) -0.008(5)
C29 0.047(5) 0.052(6) 0.047(5) -0.001(4) -0.014(4) -0.010(4)
C30 0.067(7) 0.065(7) 0.040(5) -0.002(4) -0.012(5) 0.011(5)
C31 0.086(8) 0.079(8) 0.045(6) -0.008(5) 0.008(5) -0.031(6)
C32 0.045(5) 0.060(6) 0.033(5) -0.007(4) 0.006(4) -0.017(4)
C33 0.072(7) 0.095(8) 0.025(5) -0.017(5) 0.011(4) -0.028(6)
C34 0.042(5) 0.054(6) 0.046(5) 0.006(4) -0.011(4) -0.005(4)
C35 0.046(6) 0.068(6) 0.041(5) -0.014(4) -0.019(4) 0.013(5)
C36 0.051(7) 0.106(10) 0.060(7) -0.003(6) -0.016(5) -0.018(6)
C37 0.079(8) 0.040(5) 0.066(7) -0.001(4) -0.033(6) 0.018(5)
C38 0.052(6) 0.047(5) 0.050(6) -0.012(4) -0.023(4) -0.001(4)
C39 0.053(6) 0.058(6) 0.038(5) -0.001(4) -0.010(4) 0.011(5)
C40 0.086(9) 0.078(8) 0.059(7) 0.015(6) 0.009(6) 0.013(7)
C41 0.033(5) 0.048(5) 0.059(6) -0.007(4) -0.021(4) 0.006(4)
C42 0.046(6) 0.059(6) 0.053(6) -0.007(4) 0.005(4) 0.004(4)
C43 0.046(5) 0.045(5) 0.044(5) 0.005(4) -0.008(4) 0.001(4)
C44 0.038(5) 0.031(4) 0.058(6) -0.012(4) -0.019(4) 0.002(3)
C45 0.071(7) 0.053(6) 0.070(7) -0.006(5) 0.007(6) 0.016(5)
C46 0.061(7) 0.066(7) 0.064(7) -0.007(5) -0.016(5) -0.026(5)
C47 0.041(5) 0.044(5) 0.063(6) -0.004(4) -0.005(4) -0.001(4)
C48 0.061(6) 0.035(5) 0.043(5) 0.004(4) -0.010(4) 0.002(4)
C49 0.080(8) 0.059(6) 0.045(6) -0.006(5) -0.004(5) -0.023(5)
C50 0.034(5) 0.039(5) 0.063(6) -0.007(4) -0.018(4) 0.003(4)
C51 0.071(7) 0.069(7) 0.047(6) -0.012(5) -0.013(5) -0.015(6)
C52 0.063(6) 0.040(5) 0.037(5) -0.007(4) -0.006(4) 0.008(4)
C53 0.073(7) 0.035(5) 0.054(6) -0.016(4) -0.024(5) 0.009(4)
C54 0.093(9) 0.114(10) 0.041(6) 0.010(6) -0.031(6) -0.057(8)
C55 0.058(6) 0.070(7) 0.051(6) 0.002(5) -0.009(5) 0.010(5)
C56 0.055(6) 0.042(5) 0.052(6) -0.009(4) -0.012(4) -0.008(4)
C57 0.061(6) 0.045(5) 0.043(5) -0.006(4) -0.008(4) 0.000(4)
C58 0.111(10) 0.069(7) 0.031(5) 0.003(5) -0.007(5) 0.025(7)
C59 0.041(5) 0.043(5) 0.045(5) -0.009(4) 0.000(4) -0.007(4)
C60 0.093(9) 0.050(6) 0.052(6) 0.008(5) -0.006(6) 0.005(6)
C61 0.060(6) 0.032(5) 0.071(7) 0.004(4) -0.002(5) -0.013(4)
C62 0.029(5) 0.071(7) 0.056(6) -0.007(5) -0.023(4) -0.010(4)
C63 0.056(6) 0.038(5) 0.086(8) -0.009(5) -0.021(5) -0.009(4)
C64 0.048(6) 0.086(8) 0.077(8) -0.016(6) -0.018(5) -0.021(6)
C65 0.056(6) 0.052(6) 0.055(6) -0.012(4) -0.027(5) 0.009(4)
C66 0.061(6) 0.040(5) 0.038(5) -0.005(4) -0.021(4) 0.004(4)
C67 0.053(6) 0.090(8) 0.042(5) -0.003(5) -0.014(5) -0.005(5)
C68 0.045(5) 0.053(6) 0.043(5) -0.002(4) -0.017(4) 0.002(4)
C69 0.065(7) 0.084(8) 0.057(7) 0.012(6) -0.018(5) -0.023(6)
C70 0.054(6) 0.059(6) 0.029(4) -0.001(4) -0.009(4) -0.005(5)
C71 0.036(5) 0.064(6) 0.049(6) -0.015(4) -0.013(4) -0.002(4)
C72 0.104(10) 0.086(9) 0.060(7) 0.004(6) -0.037(7) -0.043(8)

loop_
_atom_type_symbol
_atom_type_description
_atom_type_scat_dispersion_real
_atom_type_scat_dispersion_imag
_atom_type_scat_source
C C 0.0033 0.0016 'International Tables Vol C Tables 4.2.6.8 and 6.1.1.4'
H H 0.0000 0.0000 'International Tables Vol C Tables 4.2.6.8 and 6.1.1.4'
Cl Cl 0.1484 0.1585 'International Tables Vol C Tables 4.2.6.8 and 6.1.1.4'
N N 0.0061 0.0033 'International Tables Vol C Tables 4.2.6.8 and 6.1.1.4'
Ni Ni 0.3393 1.1124 'International Tables Vol C Tables 4.2.6.8 and 6.1.1.4'
O O 0.0106 0.0060 'International Tables Vol C Tables 4.2.6.8 and 6.1.1.4'
S S 0.1246 0.1234 'International Tables Vol C Tables 4.2.6.8 and 6.1.1.4'

loop_
_geom_angle_atom_site_label_1
_geom_angle_atom_site_label_2
_geom_angle_atom_site_label_3
_geom_angle
_geom_angle_site_symmetry_1
_geom_angle_site_symmetry_3
_geom_angle_publ_flag
N23 Ni1 N2 171.4(3) . . ?
N23 Ni1 N24 77.5(3) . . ?
N2 Ni1 N24 106.4(3) . . ?
N23 Ni1 N1 111.0(3) . . ?
N2 Ni1 N1 77.2(3) . . ?
N24 Ni1 N1 86.5(3) . . ?
N23 Ni1 S1 90.3(2) . . ?
N2 Ni1 S1 82.1(2) . . ?
N24 Ni1 S1 90.5(2) . . ?
N1 Ni1 S1 157.2(2) . . ?
N23 Ni1 S4 81.9(2) . . ?
N2 Ni1 S4 95.0(3) . . ?
N24 Ni1 S4 158.2(2) . . ?
N1 Ni1 S4 94.7(2) . . ?
S1 Ni1 S4 96.35(11) . . ?
N5 Ni2 N8 174.1(3) . . ?
N5 Ni2 N6 77.9(3) . . ?
N8 Ni2 N6 106.0(3) . . ?
N5 Ni2 N7 108.9(3) . . ?
N8 Ni2 N7 76.1(3) . . ?
N6 Ni2 N7 87.2(3) . . ?
N5 Ni2 S2 92.9(2) . . ?
N8 Ni2 S2 82.4(2) . . ?
N6 Ni2 S2 94.6(2) . . ?
N7 Ni2 S2 158.0(2) . . ?
N5 Ni2 S1 79.3(2) . . ?
N8 Ni2 S1 97.8(2) . . ?
N6 Ni2 S1 154.4(2) . . ?
N7 Ni2 S1 89.6(2) . . ?
S2 Ni2 S1 97.81(11) . . ?
N11 Ni3 N14 170.0(3) . . ?
N11 Ni3 N12 77.4(3) . . ?
N14 Ni3 N12 110.0(3) . . ?
N11 Ni3 N13 111.1(3) . . ?
N14 Ni3 N13 76.4(3) . . ?
N12 Ni3 N13 88.6(3) . . ?
N11 Ni3 S2 80.8(2) . . ?
N14 Ni3 S2 92.7(2) . . ?
N12 Ni3 S2 156.4(2) . . ?
N13 Ni3 S2 91.0(3) . . ?
N11 Ni3 S3 92.1(2) . . ?
N14 Ni3 S3 81.1(2) . . ?
N12 Ni3 S3 92.3(2) . . ?
N13 Ni3 S3 156.3(3) . . ?
S2 Ni3 S3 97.39(11) . . ?
N20 Ni4 N17 172.4(3) . . ?
N20 Ni4 N19 76.7(3) . . ?
N17 Ni4 N19 109.7(3) . . ?
N20 Ni4 N18 108.2(3) . . ?
N17 Ni4 N18 76.6(3) . . ?
N19 Ni4 N18 88.3(3) . . ?
N20 Ni4 S4 82.8(2) . . ?
N17 Ni4 S4 91.1(2) . . ?
N19 Ni4 S4 158.7(2) . . ?
N18 Ni4 S4 92.4(2) . . ?
N20 Ni4 S3 94.2(2) . . ?
N17 Ni4 S3 82.0(2) . . ?
N19 Ni4 S3 89.5(2) . . ?
N18 Ni4 S3 156.4(2) . . ?
S4 Ni4 S3 98.13(11) . . ?
N26 Ni5 N47 171.3(3) . . ?
N26 Ni5 N48 107.7(3) . . ?
N47 Ni5 N48 77.2(3) . . ?
N26 Ni5 N25 77.3(3) . . ?
N47 Ni5 N25 110.4(3) . . ?
N48 Ni5 N25 87.0(3) . . ?
N26 Ni5 S8 96.1(2) . . ?
N47 Ni5 S8 80.4(2) . . ?
N48 Ni5 S8 154.6(2) . . ?
N25 Ni5 S8 89.6(2) . . ?
N26 Ni5 S5 82.2(2) . . ?
N47 Ni5 S5 90.5(2) . . ?
N48 Ni5 S5 93.6(2) . . ?
N25 Ni5 S5 158.6(2) . . ?
S8 Ni5 S5 98.50(9) . . ?
N32 Ni6 N29 173.5(3) . . ?
N32 Ni6 N31 76.5(3) . . ?
N29 Ni6 N31 108.6(3) . . ?
N32 Ni6 N30 107.5(3) . . ?
N29 Ni6 N30 76.8(3) . . ?
N31 Ni6 N30 89.5(3) . . ?
N32 Ni6 S6 81.4(2) . . ?
N29 Ni6 S6 94.1(2) . . ?
N31 Ni6 S6 156.0(2) . . ?
N30 Ni6 S6 88.3(2) . . ?
N32 Ni6 S5 94.2(2) . . ?
N29 Ni6 S5 81.8(2) . . ?
N31 Ni6 S5 93.0(2) . . ?
N30 Ni6 S5 158.1(2) . . ?
S6 Ni6 S5 97.93(10) . . ?
N35 Ni7 N38 174.5(3) . . ?
N35 Ni7 N36 76.5(3) . . ?
N38 Ni7 N36 107.5(3) . . ?
N35 Ni7 N37 107.7(3) . . ?
N38 Ni7 N37 76.4(3) . . ?
N36 Ni7 N37 88.5(3) . . ?
N35 Ni7 S6 82.3(2) . . ?
N38 Ni7 S6 94.1(2) . . ?
N36 Ni7 S6 157.7(2) . . ?
N37 Ni7 S6 91.3(2) . . ?
N35 Ni7 S7 93.1(2) . . ?
N38 Ni7 S7 82.9(2) . . ?
N36 Ni7 S7 94.0(3) . . ?
N37 Ni7 S7 159.0(2) . . ?
S6 Ni7 S7 94.07(10) . . ?
N41 Ni8 N44 173.0(3) . . ?
N41 Ni8 N42 77.4(3) . . ?
N44 Ni8 N42 108.3(3) . . ?
N41 Ni8 N43 106.8(3) . . ?
N44 Ni8 N43 78.1(3) . . ?
N42 Ni8 N43 86.9(3) . . ?
N41 Ni8 S7 82.1(3) . . ?
N44 Ni8 S7 92.7(2) . . ?
N42 Ni8 S7 158.4(2) . . ?
N43 Ni8 S7 92.8(2) . . ?
N41 Ni8 S8 95.3(2) . . ?
N44 Ni8 S8 80.5(2) . . ?
N42 Ni8 S8 92.0(2) . . ?
N43 Ni8 S8 157.0(2) . . ?
S7 Ni8 S8 96.55(9) . . ?
O17 Cl1 O19 111.4(7) . . ?
O17 Cl1 O20 105.0(8) . . ?
O19 Cl1 O20 111.3(7) . . ?
O17 Cl1 O18 105.9(6) . . ?
O19 Cl1 O18 110.6(5) . . ?
O20 Cl1 O18 112.5(6) . . ?
O22 Cl2 O24 128.5(12) . . ?
O22 Cl2 O21 97.9(12) . . ?
O24 Cl2 O21 96.0(11) . . ?
O22 Cl2 O23 111.9(7) . . ?
O24 Cl2 O23 114.6(9) . . ?
O21 Cl2 O23 98.6(8) . . ?
O28 Cl3 O25 110.5(16) . . ?
O28 Cl3 O27 109.2(15) . . ?
O25 Cl3 O27 107.9(14) . . ?
O28 Cl3 O26 105.5(13) . . ?
O25 Cl3 O26 111.9(13) . . ?
O27 Cl3 O26 111.8(9) . . ?
O31 Cl4 O30 117.6(9) . . ?
O31 Cl4 O32 110.0(8) . . ?
O30 Cl4 O32 111.4(7) . . ?
O31 Cl4 O29 104.9(7) . . ?
O30 Cl4 O29 101.9(9) . . ?
O32 Cl4 O29 110.4(8) . . ?
O34 Cl5 O35 120.1(17) . . ?
O34 Cl5 O33 113.3(9) . . ?
O35 Cl5 O33 114.7(13) . . ?
O34 Cl5 O36 102.8(16) . . ?
O35 Cl5 O36 98.8(14) . . ?
O33 Cl5 O36 103.3(8) . . ?
O40 Cl6 O38 111.9(13) . . ?
O40 Cl6 O39 114.3(12) . . ?
O38 Cl6 O39 97.5(12) . . ?
O40 Cl6 O37 109.0(7) . . ?
O38 Cl6 O37 108.3(9) . . ?
O39 Cl6 O37 115.2(8) . . ?
O44 Cl7 O43 108.3(6) . . ?
O44 Cl7 O42 109.3(6) . . ?
O43 Cl7 O42 110.5(6) . . ?
O44 Cl7 O41 111.5(6) . . ?
O43 Cl7 O41 107.9(6) . . ?
O42 Cl7 O41 109.4(6) . . ?
O47 Cl8 O48 113.5(8) . . ?
O47 Cl8 O46 113.6(9) . . ?
O48 Cl8 O46 113.1(7) . . ?
O47 Cl8 O45 106.7(12) . . ?
O48 Cl8 O45 106.9(7) . . ?
O46 Cl8 O45 101.8(7) . . ?
C5 S1 Ni1 97.9(3) . . ?
C5 S1 Ni2 93.6(3) . . ?
Ni1 S1 Ni2 153.41(13) . . ?
C14 S2 Ni2 96.9(3) . . ?
C14 S2 Ni3 95.0(3) . . ?
Ni2 S2 Ni3 166.87(13) . . ?
C23 S3 Ni3 95.7(4) . . ?
C23 S3 Ni4 93.3(3) . . ?
Ni3 S3 Ni4 151.94(12) . . ?
C32 S4 Ni1 93.2(3) . . ?
C32 S4 Ni4 97.1(3) . . ?
Ni1 S4 Ni4 168.38(13) . . ?
C41 S5 Ni6 94.6(3) . . ?
C41 S5 Ni5 95.4(3) . . ?
Ni6 S5 Ni5 168.67(12) . . ?
C50 S6 Ni7 97.1(3) . . ?
C50 S6 Ni6 94.8(3) . . ?
Ni7 S6 Ni6 153.03(12) . . ?
C59 S7 Ni8 95.3(3) . . ?
C59 S7 Ni7 96.1(3) . . ?
Ni8 S7 Ni7 162.09(12) . . ?
C68 S8 Ni5 96.8(3) . . ?
C68 S8 Ni8 93.6(3) . . ?
Ni5 S8 Ni8 149.51(12) . . ?
C2 N1 O1 115.2(9) . . ?
C2 N1 Ni1 114.1(7) . . ?
O1 N1 Ni1 127.9(6) . . ?
C3 N2 N3 123.4(8) . . ?
C3 N2 Ni1 116.1(7) . . ?
N3 N2 Ni1 120.5(6) . . ?
N2 N3 C5 119.9(7) . . ?
C5 N4 N5 112.1(8) . . ?
C7 N5 N4 119.7(8) . . ?
C7 N5 Ni2 116.2(7) . . ?
N4 N5 Ni2 123.6(6) . . ?
C8 N6 O2 114.8(8) . . ?
C8 N6 Ni2 115.1(6) . . ?
O2 N6 Ni2 128.2(6) . . ?
C11 N7 O3 116.5(8) . . ?
C11 N7 Ni2 115.4(6) . . ?
O3 N7 Ni2 128.0(6) . . ?
C12 N8 N9 120.9(8) . . ?
C12 N8 Ni2 118.1(6) . . ?
N9 N8 Ni2 120.3(6) . . ?
C14 N9 N8 117.2(7) . . ?
C14 N10 N11 112.9(7) . . ?
C16 N11 N10 116.6(7) . . ?
C16 N11 Ni3 118.4(6) . . ?
N10 N11 Ni3 124.9(5) . . ?
C17 N12 O4 114.8(7) . . ?
C17 N12 Ni3 115.6(6) . . ?
O4 N12 Ni3 128.8(5) . . ?
C20 N13 O5 113.6(8) . . ?
C20 N13 Ni3 114.7(7) . . ?
O5 N13 Ni3 131.7(7) . . ?
C21 N14 N15 116.7(8) . . ?
C21 N14 Ni3 118.8(7) . . ?
N15 N14 Ni3 123.8(6) . . ?
C23 N15 N14 113.4(8) . . ?
C23 N16 N17 116.7(7) . . ?
C25 N17 N16 120.9(8) . . ?
C25 N17 Ni4 118.7(7) . . ?
N16 N17 Ni4 120.3(6) . . ?
C26 N18 O6 117.1(8) . . ?
C26 N18 Ni4 116.1(7) . . ?
O6 N18 Ni4 126.1(6) . . ?
C29 N19 O7 115.0(8) . . ?
C29 N19 Ni4 115.2(6) . . ?
O7 N19 Ni4 128.8(6) . . ?
C30 N20 N21 118.6(8) . . ?
C30 N20 Ni4 119.4(6) . . ?
N21 N20 Ni4 121.4(5) . . ?
N20 N21 C32 115.7(7) . . ?
C32 N22 N23 110.3(7) . . ?
C34 N23 N22 117.1(8) . . ?
C34 N23 Ni1 117.7(6) . . ?
N22 N23 Ni1 124.8(6) . . ?
C35 N24 O8 115.4(8) . . ?
C35 N24 Ni1 115.3(7) . . ?
O8 N24 Ni1 128.6(6) . . ?
C38 N25 O9 115.1(7) . . ?
C38 N25 Ni5 113.3(6) . . ?
O9 N25 Ni5 131.5(5) . . ?
C39 N26 N27 118.8(8) . . ?
C39 N26 Ni5 118.9(6) . . ?
N27 N26 Ni5 122.2(6) . . ?
C41 N27 N26 116.1(8) . . ?
N29 N28 C41 114.7(8) . . ?
C43 N29 N28 118.0(7) . . ?
C43 N29 Ni6 118.3(6) . . ?
N28 N29 Ni6 123.7(6) . . ?
C44 N30 O10 115.9(7) . . ?
C44 N30 Ni6 115.5(6) . . ?
O10 N30 Ni6 128.7(5) . . ?
C47 N31 O11 114.9(8) . . ?
C47 N31 Ni6 116.6(7) . . ?
O11 N31 Ni6 128.4(6) . . ?
C48 N32 N33 116.3(7) . . ?
C48 N32 Ni6 119.4(6) . . ?
N33 N32 Ni6 124.2(5) . . ?
C50 N33 N32 110.0(7) . . ?
C50 N34 N35 114.3(7) . . ?
C52 N35 N34 117.5(8) . . ?
C52 N35 Ni7 120.0(6) . . ?
N34 N35 Ni7 121.4(5) . . ?
C53 N36 O12 114.2(8) . . ?
C53 N36 Ni7 115.8(7) . . ?
O12 N36 Ni7 129.6(6) . . ?
C56 N37 O13 116.9(8) . . ?
C56 N37 Ni7 114.6(6) . . ?
O13 N37 Ni7 128.3(6) . . ?
C57 N38 N39 116.7(8) . . ?
C57 N38 Ni7 120.7(6) . . ?
N39 N38 Ni7 122.4(6) . . ?
C59 N39 N38 114.5(7) . . ?
C59 N40 N41 114.2(8) . . ?
C61 N41 N40 118.8(8) . . ?
C61 N41 Ni8 118.5(7) . . ?
N40 N41 Ni8 122.6(6) . . ?
C62 N42 O14 112.6(7) . . ?
C62 N42 Ni8 115.3(7) . . ?
O14 N42 Ni8 130.6(6) . . ?
C65 N43 O15 115.2(8) . . ?
C65 N43 Ni8 115.3(7) . . ?
O15 N43 Ni8 129.2(6) . . ?
C66 N44 N45 117.7(8) . . ?
C66 N44 Ni8 117.2(6) . . ?
N45 N44 Ni8 124.5(6) . . ?
C68 N45 N44 112.1(7) . . ?
N47 N46 C68 117.0(7) . . ?
C70 N47 N46 119.0(7) . . ?
C70 N47 Ni5 118.0(6) . . ?
N46 N47 Ni5 120.9(5) . . ?
C71 N48 O16 113.4(8) . . ?
C71 N48 Ni5 116.8(6) . . ?
O16 N48 Ni5 128.6(6) . . ?
C2 C1 H1A 109.5 . . ?
C2 C1 H1B 109.5 . . ?
H1A C1 H1B 109.5 . . ?
C2 C1 H1C 109.5 . . ?
H1A C1 H1C 109.5 . . ?
H1B C1 H1C 109.5 . . ?
N1 C2 C3 113.8(10) . . ?
N1 C2 C1 121.5(11) . . ?
C3 C2 C1 124.7(10) . . ?
N2 C3 C2 116.8(9) . . ?
N2 C3 C4 122.8(10) . . ?
C2 C3 C4 120.2(10) . . ?
C3 C4 H4A 109.5 . . ?
C3 C4 H4B 109.5 . . ?
H4A C4 H4B 109.5 . . ?
C3 C4 H4C 109.5 . . ?
H4A C4 H4C 109.5 . . ?
H4B C4 H4C 109.5 . . ?
N4 C5 N3 116.2(8) . . ?
N4 C5 S1 126.1(7) . . ?
N3 C5 S1 117.7(7) . . ?
C7 C6 H6A 109.5 . . ?
C7 C6 H6B 109.5 . . ?
H6A C6 H6B 109.5 . . ?
C7 C6 H6C 109.5 . . ?
H6A C6 H6C 109.5 . . ?
H6B C6 H6C 109.5 . . ?
N5 C7 C8 115.9(8) . . ?
N5 C7 C6 124.8(10) . . ?
C8 C7 C6 119.3(9) . . ?
N6 C8 C9 125.1(9) . . ?
N6 C8 C7 113.4(8) . . ?
C9 C8 C7 121.5(9) . . ?
C8 C9 H9A 109.5 . . ?
C8 C9 H9B 109.5 . . ?
H9A C9 H9B 109.5 . . ?
C8 C9 H9C 109.5 . . ?
H9A C9 H9C 109.5 . . ?
H9B C9 H9C 109.5 . . ?
C11 C10 H10A 109.5 . . ?
C11 C10 H10B 109.5 . . ?
H10A C10 H10B 109.5 . . ?
C11 C10 H10C 109.5 . . ?
H10A C10 H10C 109.5 . . ?
H10B C10 H10C 109.5 . . ?
N7 C11 C12 116.0(9) . . ?
N7 C11 C10 124.6(9) . . ?
C12 C11 C10 119.5(9) . . ?
N8 C12 C11 113.7(8) . . ?
N8 C12 C13 123.4(9) . . ?
C11 C12 C13 122.9(9) . . ?
C12 C13 H13A 109.5 . . ?
C12 C13 H13B 109.5 . . ?
H13A C13 H13B 109.5 . . ?
C12 C13 H13C 109.5 . . ?
H13A C13 H13C 109.5 . . ?
H13B C13 H13C 109.5 . . ?
N10 C14 N9 113.5(8) . . ?
N10 C14 S2 125.4(7) . . ?
N9 C14 S2 121.1(7) . . ?
C16 C15 H15A 109.5 . . ?
C16 C15 H15B 109.5 . . ?
H15A C15 H15B 109.5 . . ?
C16 C15 H15C 109.5 . . ?
H15A C15 H15C 109.5 . . ?
H15B C15 H15C 109.5 . . ?
N11 C16 C17 113.4(8) . . ?
N11 C16 C15 125.6(8) . . ?
C17 C16 C15 120.9(8) . . ?
N12 C17 C16 114.4(8) . . ?
N12 C17 C18 123.2(8) . . ?
C16 C17 C18 122.4(8) . . ?
C17 C18 H18A 109.5 . . ?
C17 C18 H18B 109.5 . . ?
H18A C18 H18B 109.5 . . ?
C17 C18 H18C 109.5 . . ?
H18A C18 H18C 109.5 . . ?
H18B C18 H18C 109.5 . . ?
C20 C19 H19A 109.5 . . ?
C20 C19 H19B 109.5 . . ?
H19A C19 H19B 109.5 . . ?
C20 C19 H19C 109.5 . . ?
H19A C19 H19C 109.5 . . ?
H19B C19 H19C 109.5 . . ?
N13 C20 C21 116.8(9) . . ?
N13 C20 C19 122.7(10) . . ?
C21 C20 C19 120.4(10) . . ?
N14 C21 C20 112.6(9) . . ?
N14 C21 C22 122.2(10) . . ?
C20 C21 C22 125.2(10) . . ?
C21 C22 H22A 109.5 . . ?
C21 C22 H22B 109.5 . . ?
H22A C22 H22B 109.5 . . ?
C21 C22 H22C 109.5 . . ?
H22A C22 H22C 109.5 . . ?
H22B C22 H22C 109.5 . . ?
N15 C23 N16 112.8(8) . . ?
N15 C23 S3 124.8(8) . . ?
N16 C23 S3 122.3(7) . . ?
C25 C24 H24A 109.5 . . ?
C25 C24 H24B 109.5 . . ?
H24A C24 H24B 109.5 . . ?
C25 C24 H24C 109.5 . . ?
H24A C24 H24C 109.5 . . ?
H24B C24 H24C 109.5 . . ?
N17 C25 C24 124.8(10) . . ?
N17 C25 C26 114.7(9) . . ?
C24 C25 C26 120.4(10) . . ?
N18 C26 C27 124.3(9) . . ?
N18 C26 C25 113.2(9) . . ?
C27 C26 C25 122.4(9) . . ?
C26 C27 H27A 109.5 . . ?
C26 C27 H27B 109.5 . . ?
H27A C27 H27B 109.5 . . ?
C26 C27 H27C 109.5 . . ?
H27A C27 H27C 109.5 . . ?
H27B C27 H27C 109.5 . . ?
C29 C28 H28A 109.5 . . ?
C29 C28 H28B 109.5 . . ?
H28A C28 H28B 109.5 . . ?
C29 C28 H28C 109.5 . . ?
H28A C28 H28C 109.5 . . ?
H28B C28 H28C 109.5 . . ?
N19 C29 C30 116.0(8) . . ?
N19 C29 C28 124.3(9) . . ?
C30 C29 C28 119.6(8) . . ?
N20 C30 C31 125.3(10) . . ?
N20 C30 C29 111.8(8) . . ?
C31 C30 C29 122.9(9) . . ?
C30 C31 H31A 109.5 . . ?
C30 C31 H31B 109.5 . . ?
H31A C31 H31B 109.5 . . ?
C30 C31 H31C 109.5 . . ?
H31A C31 H31C 109.5 . . ?
H31B C31 H31C 109.5 . . ?
N22 C32 N21 111.9(7) . . ?
N22 C32 S4 128.6(7) . . ?
N21 C32 S4 119.5(7) . . ?
C34 C33 H33A 109.5 . . ?
C34 C33 H33B 109.5 . . ?
H33A C33 H33B 109.5 . . ?
C34 C33 H33C 109.5 . . ?
H33A C33 H33C 109.5 . . ?
H33B C33 H33C 109.5 . . ?
N23 C34 C35 115.1(9) . . ?
N23 C34 C33 123.6(8) . . ?
C35 C34 C33 121.3(8) . . ?
N24 C35 C34 113.7(9) . . ?
N24 C35 C36 123.5(10) . . ?
C34 C35 C36 122.8(9) . . ?
C35 C36 H36A 109.5 . . ?
C35 C36 H36B 109.5 . . ?
H36A C36 H36B 109.5 . . ?
C35 C36 H36C 109.5 . . ?
H36A C36 H36C 109.5 . . ?
H36B C36 H36C 109.5 . . ?
C38 C37 H37A 109.5 . . ?
C38 C37 H37B 109.5 . . ?
H37A C37 H37B 109.5 . . ?
C38 C37 H37C 109.5 . . ?
H37A C37 H37C 109.5 . . ?
H37B C37 H37C 109.5 . . ?
N25 C38 C39 115.3(8) . . ?
N25 C38 C37 122.2(9) . . ?
C39 C38 C37 122.5(9) . . ?
N26 C39 C38 114.9(8) . . ?
N26 C39 C40 126.4(9) . . ?
C38 C39 C40 118.6(9) . . ?
C39 C40 H40A 109.5 . . ?
C39 C40 H40B 109.5 . . ?
H40A C40 H40B 109.5 . . ?
C39 C40 H40C 109.5 . . ?
H40A C40 H40C 109.5 . . ?
H40B C40 H40C 109.5 . . ?
N27 C41 N28 111.8(8) . . ?
N27 C41 S5 123.4(7) . . ?
N28 C41 S5 124.8(7) . . ?
C43 C42 H42A 109.5 . . ?
C43 C42 H42B 109.5 . . ?
H42A C42 H42B 109.5 . . ?
C43 C42 H42C 109.5 . . ?
H42A C42 H42C 109.5 . . ?
H42B C42 H42C 109.5 . . ?
N29 C43 C44 114.0(8) . . ?
N29 C43 C42 125.2(8) . . ?
C44 C43 C42 120.7(8) . . ?
N30 C44 C43 115.4(8) . . ?
N30 C44 C45 125.4(8) . . ?
C43 C44 C45 119.2(8) . . ?
C44 C45 H45A 109.5 . . ?
C44 C45 H45B 109.5 . . ?
H45A C45 H45B 109.5 . . ?
C44 C45 H45C 109.5 . . ?
H45A C45 H45C 109.5 . . ?
H45B C45 H45C 109.5 . . ?
C47 C46 H46A 109.5 . . ?
C47 C46 H46B 109.5 . . ?
H46A C46 H46B 109.5 . . ?
C47 C46 H46C 109.5 . . ?
H46A C46 H46C 109.5 . . ?
H46B C46 H46C 109.5 . . ?
N31 C47 C46 124.9(10) . . ?
N31 C47 C48 113.9(8) . . ?
C46 C47 C48 120.9(9) . . ?
N32 C48 C47 113.2(8) . . ?
N32 C48 C49 126.3(9) . . ?
C47 C48 C49 120.3(8) . . ?
C48 C49 H49A 109.5 . . ?
C48 C49 H49B 109.5 . . ?
H49A C49 H49B 109.5 . . ?
C48 C49 H49C 109.5 . . ?
H49A C49 H49C 109.5 . . ?
H49B C49 H49C 109.5 . . ?
N33 C50 N34 110.1(8) . . ?
N33 C50 S6 127.4(7) . . ?
N34 C50 S6 122.4(7) . . ?
C52 C51 H51A 109.5 . . ?
C52 C51 H51B 109.5 . . ?
H51A C51 H51B 109.5 . . ?
C52 C51 H51C 109.5 . . ?
H51A C51 H51C 109.5 . . ?
H51B C51 H51C 109.5 . . ?
N35 C52 C53 111.7(8) . . ?
N35 C52 C51 127.4(9) . . ?
C53 C52 C51 120.8(8) . . ?
N36 C53 C52 115.1(8) . . ?
N36 C53 C54 121.9(9) . . ?
C52 C53 C54 122.8(9) . . ?
C53 C54 H54A 109.5 . . ?
C53 C54 H54B 109.5 . . ?
H54A C54 H54B 109.5 . . ?
C53 C54 H54C 109.5 . . ?
H54A C54 H54C 109.5 . . ?
H54B C54 H54C 109.5 . . ?
C56 C55 H55A 109.5 . . ?
C56 C55 H55B 109.5 . . ?
H55A C55 H55B 109.5 . . ?
C56 C55 H55C 109.5 . . ?
H55A C55 H55C 109.5 . . ?
H55B C55 H55C 109.5 . . ?
N37 C56 C57 116.5(9) . . ?
N37 C56 C55 121.8(9) . . ?
C57 C56 C55 121.7(9) . . ?
N38 C57 C56 111.3(8) . . ?
N38 C57 C58 127.6(9) . . ?
C56 C57 C58 120.8(9) . . ?
C57 C58 H58A 109.5 . . ?
C57 C58 H58B 109.5 . . ?
H58A C58 H58B 109.5 . . ?
C57 C58 H58C 109.5 . . ?
H58A C58 H58C 109.5 . . ?
H58B C58 H58C 109.5 . . ?
N40 C59 N39 112.1(8) . . ?
N40 C59 S7 124.7(7) . . ?
N39 C59 S7 123.1(7) . . ?
C61 C60 H60A 109.5 . . ?
C61 C60 H60B 109.5 . . ?
H60A C60 H60B 109.5 . . ?
C61 C60 H60C 109.5 . . ?
H60A C60 H60C 109.5 . . ?
H60B C60 H60C 109.5 . . ?
N41 C61 C62 115.9(9) . . ?
N41 C61 C60 126.0(10) . . ?
C62 C61 C60 118.0(9) . . ?
N42 C62 C63 125.2(10) . . ?
N42 C62 C61 112.5(9) . . ?
C63 C62 C61 122.1(9) . . ?
C62 C63 H63A 109.5 . . ?
C62 C63 H63B 109.5 . . ?
H63A C63 H63B 109.5 . . ?
C62 C63 H63C 109.5 . . ?
H63A C63 H63C 109.5 . . ?
H63B C63 H63C 109.5 . . ?
C65 C64 H64A 109.5 . . ?
C65 C64 H64B 109.5 . . ?
H64A C64 H64B 109.5 . . ?
C65 C64 H64C 109.5 . . ?
H64A C64 H64C 109.5 . . ?
H64B C64 H64C 109.5 . . ?
N43 C65 C64 124.5(10) . . ?
N43 C65 C66 115.0(8) . . ?
C64 C65 C66 120.4(9) . . ?
N44 C66 C67 125.2(9) . . ?
N44 C66 C65 114.2(8) . . ?
C67 C66 C65 120.6(8) . . ?
C66 C67 H67A 109.5 . . ?
C66 C67 H67B 109.5 . . ?
H67A C67 H67B 109.5 . . ?
C66 C67 H67C 109.5 . . ?
H67A C67 H67C 109.5 . . ?
H67B C67 H67C 109.5 . . ?
N45 C68 N46 114.4(8) . . ?
N45 C68 S8 125.7(7) . . ?
N46 C68 S8 119.8(7) . . ?
C70 C69 H69A 109.5 . . ?
C70 C69 H69B 109.5 . . ?
H69A C69 H69B 109.5 . . ?
C70 C69 H69C 109.5 . . ?
H69A C69 H69C 109.5 . . ?
H69B C69 H69C 109.5 . . ?
N47 C70 C69 128.5(8) . . ?
N47 C70 C71 112.1(8) . . ?
C69 C70 C71 119.4(8) . . ?
N48 C71 C72 125.9(9) . . ?
N48 C71 C70 114.0(8) . . ?
C72 C71 C70 120.1(8) . . ?
C71 C72 H72A 109.5 . . ?
C71 C72 H72B 109.5 . . ?
H72A C72 H72B 109.5 . . ?
C71 C72 H72C 109.5 . . ?
H72A C72 H72C 109.5 . . ?
H72B C72 H72C 109.5 . . ?

loop_
_geom_bond_atom_site_label_1
_geom_bond_atom_site_label_2
_geom_bond_distance
_geom_bond_site_symmetry_2
_geom_bond_publ_flag
Ni1 N23 1.983(8) . ?
Ni1 N2 2.036(7) . ?
Ni1 N24 2.053(8) . ?
Ni1 N1 2.108(8) . ?
Ni1 S1 2.351(3) . ?
Ni1 S4 2.367(3) . ?
Ni2 N5 2.023(7) . ?
Ni2 N8 2.030(7) . ?
Ni2 N6 2.071(8) . ?
Ni2 N7 2.084(8) . ?
Ni2 S2 2.361(3) . ?
Ni2 S1 2.382(3) . ?
Ni3 N11 1.990(7) . ?
Ni3 N14 2.005(8) . ?
Ni3 N12 2.061(8) . ?
Ni3 N13 2.083(9) . ?
Ni3 S2 2.384(3) . ?
Ni3 S3 2.390(3) . ?
Ni4 N20 2.001(8) . ?
Ni4 N17 2.012(8) . ?
Ni4 N19 2.077(8) . ?
Ni4 N18 2.088(8) . ?
Ni4 S4 2.378(3) . ?
Ni4 S3 2.403(3) . ?
Ni5 N26 1.995(7) . ?
Ni5 N47 2.015(7) . ?
Ni5 N48 2.067(8) . ?
Ni5 N25 2.090(7) . ?
Ni5 S8 2.383(3) . ?
Ni5 S5 2.405(3) . ?
Ni6 N32 1.986(7) . ?
Ni6 N29 2.001(7) . ?
Ni6 N31 2.084(8) . ?
Ni6 N30 2.090(8) . ?
Ni6 S6 2.364(3) . ?
Ni6 S5 2.395(3) . ?
Ni7 N35 1.983(7) . ?
Ni7 N38 1.984(7) . ?
Ni7 N36 2.064(8) . ?
Ni7 N37 2.095(8) . ?
Ni7 S6 2.359(3) . ?
Ni7 S7 2.372(3) . ?
Ni8 N41 1.990(8) . ?
Ni8 N44 2.004(8) . ?
Ni8 N42 2.075(7) . ?
Ni8 N43 2.077(8) . ?
Ni8 S7 2.369(3) . ?
Ni8 S8 2.384(3) . ?
Cl1 O17 1.409(10) . ?
Cl1 O19 1.412(8) . ?
Cl1 O20 1.421(10) . ?
Cl1 O18 1.441(8) . ?
Cl2 O22 1.323(10) . ?
Cl2 O24 1.338(12) . ?
Cl2 O21 1.442(19) . ?
Cl2 O23 1.473(11) . ?
Cl3 O28 1.329(17) . ?
Cl3 O25 1.402(2) . ?
Cl3 O27 1.444(15) . ?
Cl3 O26 1.450(10) . ?
Cl4 O31 1.360(10) . ?
Cl4 O30 1.384(11) . ?
Cl4 O32 1.421(10) . ?
Cl4 O29 1.449(11) . ?
Cl5 O34 1.282(16) . ?
Cl5 O35 1.33(2) . ?
Cl5 O33 1.386(8) . ?
Cl5 O36 1.420(18) . ?
Cl6 O40 1.335(10) . ?
Cl6 O38 1.371(12) . ?
Cl6 O39 1.379(14) . ?
Cl6 O37 1.421(9) . ?
Cl7 O44 1.424(9) . ?
Cl7 O43 1.434(9) . ?
Cl7 O42 1.439(8) . ?
Cl7 O41 1.454(9) . ?
Cl8 O47 1.369(13) . ?
Cl8 O48 1.384(9) . ?
Cl8 O46 1.394(9) . ?
Cl8 O45 1.436(12) . ?
S1 C5 1.739(9) . ?
S2 C14 1.725(9) . ?
S3 C23 1.741(9) . ?
S4 C32 1.712(9) . ?
S5 C41 1.710(10) . ?
S6 C50 1.669(10) . ?
S7 C59 1.711(9) . ?
S8 C68 1.728(9) . ?
O1 N1 1.367(10) . ?
O2 N6 1.383(10) . ?
O3 N7 1.381(9) . ?
O4 N12 1.408(10) . ?
O5 N13 1.384(11) . ?
O6 N18 1.383(10) . ?
O7 N19 1.383(10) . ?
O8 N24 1.406(10) . ?
O9 N25 1.395(10) . ?
O10 N30 1.388(9) . ?
O11 N31 1.392(9) . ?
O12 N36 1.395(10) . ?
O13 N37 1.378(9) . ?
O14 N42 1.383(10) . ?
O15 N43 1.390(10) . ?
O16 N48 1.391(9) . ?
N1 C2 1.295(13) . ?
N2 C3 1.277(13) . ?
N2 N3 1.320(11) . ?
N3 C5 1.396(12) . ?
N4 C5 1.280(12) . ?
N4 N5 1.365(11) . ?
N5 C7 1.296(12) . ?
N6 C8 1.303(12) . ?
N7 C11 1.285(12) . ?
N8 C12 1.292(12) . ?
N8 N9 1.373(10) . ?
N9 C14 1.346(12) . ?
N10 C14 1.314(11) . ?
N10 N11 1.376(10) . ?
N11 C16 1.309(11) . ?
N12 C17 1.303(11) . ?
N13 C20 1.296(12) . ?
N14 C21 1.318(13) . ?
N14 N15 1.419(11) . ?
N15 C23 1.312(12) . ?
N16 C23 1.335(13) . ?
N16 N17 1.378(11) . ?
N17 C25 1.286(13) . ?
N18 C26 1.300(12) . ?
N19 C29 1.276(11) . ?
N20 C30 1.297(12) . ?
N20 N21 1.362(9) . ?
N21 C32 1.421(11) . ?
N22 C32 1.320(12) . ?
N22 N23 1.372(10) . ?
N23 C34 1.276(12) . ?
N24 C35 1.294(12) . ?
N25 C38 1.311(12) . ?
N26 C39 1.258(11) . ?
N26 N27 1.377(10) . ?
N27 C41 1.345(11) . ?
N28 N29 1.342(10) . ?
N28 C41 1.350(12) . ?
N29 C43 1.294(11) . ?
N30 C44 1.265(11) . ?
N31 C47 1.270(12) . ?
N32 C48 1.298(11) . ?
N32 N33 1.387(10) . ?
N33 C50 1.360(11) . ?
N34 C50 1.394(11) . ?
N34 N35 1.409(10) . ?
N35 C52 1.284(11) . ?
N36 C53 1.272(12) . ?
N37 C56 1.292(11) . ?
N38 C57 1.309(12) . ?
N38 N39 1.401(10) . ?
N39 C59 1.366(11) . ?
N40 C59 1.322(12) . ?
N40 N41 1.381(11) . ?
N41 C61 1.271(12) . ?
N42 C62 1.323(12) . ?
N43 C65 1.284(12) . ?
N44 C66 1.313(11) . ?
N44 N45 1.340(10) . ?
N45 C68 1.333(11) . ?
N46 N47 1.360(10) . ?
N46 C68 1.362(11) . ?
N47 C70 1.297(11) . ?
N48 C71 1.257(12) . ?
C1 C2 1.480(18) . ?
C1 H1A 0.9800 . ?
C1 H1B 0.9800 . ?
C1 H1C 0.9800 . ?
C2 C3 1.468(15) . ?
C3 C4 1.494(14) . ?
C4 H4A 0.9800 . ?
C4 H4B 0.9800 . ?
C4 H4C 0.9800 . ?
C6 C7 1.523(14) . ?
C6 H6A 0.9800 . ?
C6 H6B 0.9800 . ?
C6 H6C 0.9800 . ?
C7 C8 1.477(14) . ?
C8 C9 1.454(14) . ?
C9 H9A 0.9800 . ?
C9 H9B 0.9800 . ?
C9 H9C 0.9800 . ?
C10 C11 1.491(14) . ?
C10 H10A 0.9800 . ?
C10 H10B 0.9800 . ?
C10 H10C 0.9800 . ?
C11 C12 1.447(13) . ?
C12 C13 1.527(13) . ?
C13 H13A 0.9800 . ?
C13 H13B 0.9800 . ?
C13 H13C 0.9800 . ?
C15 C16 1.497(12) . ?
C15 H15A 0.9800 . ?
C15 H15B 0.9800 . ?
C15 H15C 0.9800 . ?
C16 C17 1.466(12) . ?
C17 C18 1.472(13) . ?
C18 H18A 0.9800 . ?
C18 H18B 0.9800 . ?
C18 H18C 0.9800 . ?
C19 C20 1.484(15) . ?
C19 H19A 0.9800 . ?
C19 H19B 0.9800 . ?
C19 H19C 0.9800 . ?
C20 C21 1.435(15) . ?
C21 C22 1.470(15) . ?
C22 H22A 0.9800 . ?
C22 H22B 0.9800 . ?
C22 H22C 0.9800 . ?
C24 C25 1.481(14) . ?
C24 H24A 0.9800 . ?
C24 H24B 0.9800 . ?
C24 H24C 0.9800 . ?
C25 C26 1.490(14) . ?
C26 C27 1.432(14) . ?
C27 H27A 0.9800 . ?
C27 H27B 0.9800 . ?
C27 H27C 0.9800 . ?
C28 C29 1.504(12) . ?
C28 H28A 0.9800 . ?
C28 H28B 0.9800 . ?
C28 H28C 0.9800 . ?
C29 C30 1.482(14) . ?
C30 C31 1.468(13) . ?
C31 H31A 0.9800 . ?
C31 H31B 0.9800 . ?
C31 H31C 0.9800 . ?
C33 C34 1.514(12) . ?
C33 H33A 0.9800 . ?
C33 H33B 0.9800 . ?
C33 H33C 0.9800 . ?
C34 C35 1.455(13) . ?
C35 C36 1.464(14) . ?
C36 H36A 0.9800 . ?
C36 H36B 0.9800 . ?
C36 H36C 0.9800 . ?
C37 C38 1.505(12) . ?
C37 H37A 0.9800 . ?
C37 H37B 0.9800 . ?
C37 H37C 0.9800 . ?
C38 C39 1.461(13) . ?
C39 C40 1.518(13) . ?
C40 H40A 0.9800 . ?
C40 H40B 0.9800 . ?
C40 H40C 0.9800 . ?
C42 C43 1.487(12) . ?
C42 H42A 0.9800 . ?
C42 H42B 0.9800 . ?
C42 H42C 0.9800 . ?
C43 C44 1.472(12) . ?
C44 C45 1.530(13) . ?
C45 H45A 0.9800 . ?
C45 H45B 0.9800 . ?
C45 H45C 0.9800 . ?
C46 C47 1.492(13) . ?
C46 H46A 0.9800 . ?
C46 H46B 0.9800 . ?
C46 H46C 0.9800 . ?
C47 C48 1.493(14) . ?
C48 C49 1.503(12) . ?
C49 H49A 0.9800 . ?
C49 H49B 0.9800 . ?
C49 H49C 0.9800 . ?
C51 C52 1.494(12) . ?
C51 H51A 0.9800 . ?
C51 H51B 0.9800 . ?
C51 H51C 0.9800 . ?
C52 C53 1.481(14) . ?
C53 C54 1.542(13) . ?
C54 H54A 0.9800 . ?
C54 H54B 0.9800 . ?
C54 H54C 0.9800 . ?
C55 C56 1.524(14) . ?
C55 H55A 0.9800 . ?
C55 H55B 0.9800 . ?
C55 H55C 0.9800 . ?
C56 C57 1.470(13) . ?
C57 C58 1.478(13) . ?
C58 H58A 0.9800 . ?
C58 H58B 0.9800 . ?
C58 H58C 0.9800 . ?
C60 C61 1.514(14) . ?
C60 H60A 0.9800 . ?
C60 H60B 0.9800 . ?
C60 H60C 0.9800 . ?
C61 C62 1.475(14) . ?
C62 C63 1.446(13) . ?
C63 H63A 0.9800 . ?
C63 H63B 0.9800 . ?
C63 H63C 0.9800 . ?
C64 C65 1.462(13) . ?
C64 H64A 0.9800 . ?
C64 H64B 0.9800 . ?
C64 H64C 0.9800 . ?
C65 C66 1.490(14) . ?
C66 C67 1.490(12) . ?
C67 H67A 0.9800 . ?
C67 H67B 0.9800 . ?
C67 H67C 0.9800 . ?
C69 C70 1.485(13) . ?
C69 H69A 0.9800 . ?
C69 H69B 0.9800 . ?
C69 H69C 0.9800 . ?
C70 C71 1.529(12) . ?
C71 C72 1.511(14) . ?
C72 H72A 0.9800 . ?
C72 H72B 0.9800 . ?
C72 H72C 0.9800 . ?

loop_
_platon_squeeze_void_nr
_platon_squeeze_void_average_x
_platon_squeeze_void_average_y
_platon_squeeze_void_average_z
_platon_squeeze_void_volume
_platon_squeeze_void_count_electrons
1 0.093 0.407 1.000 1377.0 288.7
2 0.236 0.778 0.860 12.2 9.1
3 0.500 0.000 0.500 162.2 27.1
4 0.500 0.500 0.000 130.8 36.8
5 0.764 0.222 0.140 12.2 9.3
